data_7135429
loop_
_publ_author_name
'Duari, Prakash'
'J&#xf6;rges, Mike'
'Mondal, Sunita'
'Feichtner, Kai-Stephan'
'Gessner, Viktoria H.'

_publ_section_title
;
 Reactivity of ketenyl anions towards ammonia.
;
_journal_issue 14
_journal_name_full 'Chemical communications (Cambridge, England)'
_journal_page_first 4293
_journal_page_last 4297
_journal_paper_doi 10.1039/d5cc06975k
_journal_volume 62
_journal_year 2026
_chemical_formula_moiety 'C104 H106 K6 N2 O11 P6 Se6, 3(C4 H8 O)'
_chemical_formula_sum 'C116 H130 K6 N2 O14 P6 Se6'
_chemical_formula_weight 2670.39
_space_group_crystal_system monoclinic
_space_group_IT_number 14
_space_group_name_Hall '-P 2ybc'
_space_group_name_H-M_alt 'P 1 21/c 1'
_atom_sites_solution_hydrogens geom
_atom_sites_solution_primary dual
_audit_creation_date 2023-10-05
_audit_creation_method SHELXL-2019/3
_audit_update_record
;
2025-11-25 deposited with the CCDC.	2026-01-23 downloaded from the CCDC.
;
_cell_angle_alpha 90
_cell_angle_beta 113.1020(10)
_cell_angle_gamma 90
_cell_formula_units_Z 4
_cell_length_a 27.5782(2)
_cell_length_b 14.67560(10)
_cell_length_c 31.7159(2)
_cell_measurement_reflns_used 71807
_cell_measurement_temperature 110(2)
_cell_measurement_theta_max 76.3740
_cell_measurement_theta_min 2.8240
_cell_volume 11806.90(16)
_computing_cell_refinement 'CrysAlisPro 1.171.41.93a (Rigaku OD, 2020)'
_computing_data_collection 'CrysAlisPro 1.171.41.93a (Rigaku OD, 2020)'
_computing_data_reduction 'CrysAlisPro 1.171.41.93a (Rigaku OD, 2020)'
_computing_structure_refinement 'SHELXL-2019/2 (Sheldrick, 2019)'
_computing_structure_solution 'SHELXT (G.M. Sheldrick, 2015)'
_diffrn_ambient_environment N~2~
_diffrn_ambient_temperature 110(2)
_diffrn_detector 'Hybrid Pixel Array Detector'
_diffrn_detector_area_resol_mean 10.0000
_diffrn_detector_type HyPix
_diffrn_measured_fraction_theta_full 0.999
_diffrn_measured_fraction_theta_max 0.999
_diffrn_measurement_details
;
List of Runs (angles in degrees, time in seconds):

  # Type    Start    End  Width  t~exp~   \w     \q     \k     \f   Frames
#--------------------------------------------------------------------------
  1  \w   -118.00 -54.00   0.50    1.60    --  -47.28-153.00  -0.00  128
  2  \w    -72.00 -46.00   0.50    1.60    --  -47.28 121.00-118.00   52
  3  \w   -103.00 -76.00   0.50    1.60    --  -47.28 153.00  39.00   54
  4  \w     44.00  92.00   0.50    1.60    --   47.28-121.00 157.00   96
  5  \w     50.00  91.00   0.50    1.60    --   47.28-153.00  -0.00   82
  6  \w   -144.00-119.00   0.50    7.20    --  -91.75-121.00 157.00   50
  7  \w    -90.00 -65.00   0.50    7.20    --  -91.75 153.00  39.00   50
  8  \w   -137.00 -93.00   0.50    7.20    --  -91.75-153.00  -0.00   88
  9  \w    -75.00 -25.00   0.50    7.20    --  -91.75 121.00-118.00  100
 10  \w     69.00 108.00   0.50    7.20    --  105.91-121.00 157.00   78
 11  \w     82.00 135.00   0.50    7.20    --  105.91 153.00  39.00  106
 12  \w     98.00 164.00   0.50    7.20    --  105.91 121.00-118.00  132
 13  \w     57.00 130.00   0.50    7.20    --  105.91-153.00  -0.00  146
 14  \w    -18.00  18.00   0.50    1.60    --  -47.28  19.00-120.00   72
 15  \w    -11.00  14.00   0.50    1.60    --  -47.28  19.00 -90.00   50
 16  \w    -23.00  25.00   0.50    1.60    --  -47.28  19.00 -30.00   96
 17  \w     -7.00  18.00   0.50    1.60    --  -47.28  19.00 150.00   50
 18  \w   -117.00 -26.00   0.50    1.60    --  -47.28 -77.00   0.00  182
 19  \w     33.00 116.00   0.50    1.60    --   47.28  57.00  90.00  166
 20  \w   -162.00 -77.00   0.50    7.20    --  -91.75 -61.00-180.00  170
 21  \w   -164.00 -89.00   0.50    7.20    --  -91.75 -15.00  30.00  150
 22  \w   -163.00-105.00   0.50    7.20    --  -91.75 -45.00-150.00  116
 23  \w    -45.00 -20.00   0.50    7.20    --  -91.75  45.00 120.00   50
 24  \w   -131.00 -80.00   0.50    7.20    --  -91.75 -30.00-150.00  102
 25  \w    -45.00 -20.00   0.50    7.20    --  -91.75  45.00  30.00   50
 26  \w     33.00  73.00   0.50    7.20    --  105.91 -61.00 120.00   80
 27  \w     79.00 105.00   0.50    7.20    --  105.91 -94.00-150.00   52
 28  \w     53.00 112.00   0.50    7.20    --  105.91-125.00 120.00  118
 29  \w     44.00 111.00   0.50    7.20    --  105.91-125.00-150.00  134
 30  \w    137.00 177.00   0.50    7.20    --  105.91  45.00-120.00   80
 31  \w     46.00 105.00   0.50    7.20    --  105.91 -95.00-173.31  118
 32  \w     95.00 131.00   0.50    7.20    --  105.91  45.00-120.00   72
 33  \w     33.00  62.00   0.50    7.20    --  105.91 -61.00 -60.00   58
 34  \w     85.00 112.00   0.50    7.20    --  105.91-125.00  60.00   54
 35  \w     36.00 108.00   0.50    7.20    --  105.91 -77.00-180.00  144
 36  \w     33.00  77.00   0.50    7.20    --  105.91 -94.00   0.00   88
 37  \w     49.00  75.00   0.50    7.20    --  105.91-125.00  60.00   52
 38  \w    127.00 154.00   0.50    7.20    --  105.91 125.00-180.00   54
 39  \w     83.00 172.00   0.50    7.20    --  105.91  77.00  30.00  178
 40  \w     61.00 106.00   0.50    7.20    --  105.91 -94.00 -30.00   90
 41  \w     33.00  73.00   0.50    7.20    --  105.91 -94.00  30.00   80
 42  \w     79.00 105.00   0.50    7.20    --  105.91 -94.00  30.00   52
 43  \w     86.00 158.00   0.50    7.20    --  105.91  77.00 -60.00  144
;
_diffrn_measurement_device 'four-circle diffractometer'
_diffrn_measurement_device_type 'XtaLAB Synergy, Dualflex, HyPix'
_diffrn_measurement_method '\w scans'
_diffrn_orient_matrix_type 'CrysAlisPro convention (1999,Acta A55,543-557)'
_diffrn_orient_matrix_UB_11 0.0028656000
_diffrn_orient_matrix_UB_12 0.0065332000
_diffrn_orient_matrix_UB_13 0.0493993000
_diffrn_orient_matrix_UB_21 0.0534896000
_diffrn_orient_matrix_UB_22 -0.0496825000
_diffrn_orient_matrix_UB_23 0.0176663000
_diffrn_orient_matrix_UB_31 0.0286195000
_diffrn_orient_matrix_UB_32 0.0922474000
_diffrn_orient_matrix_UB_33 0.0060027000
_diffrn_radiation_monochromator mirror
_diffrn_radiation_probe x-ray
_diffrn_radiation_type CuK\a
_diffrn_radiation_wavelength 1.54184
_diffrn_reflns_av_R_equivalents 0.0677
_diffrn_reflns_av_sigmaI/netI 0.0750
_diffrn_reflns_av_unetI/netI 0.0344
_diffrn_reflns_Laue_measured_fraction_full 0.999
_diffrn_reflns_Laue_measured_fraction_max 0.999
_diffrn_reflns_limit_h_max 33
_diffrn_reflns_limit_h_min -30
_diffrn_reflns_limit_k_max 17
_diffrn_reflns_limit_k_min -16
_diffrn_reflns_limit_l_max 38
_diffrn_reflns_limit_l_min -37
_diffrn_reflns_number 159656
_diffrn_reflns_point_group_measured_fraction_full 0.999
_diffrn_reflns_point_group_measured_fraction_max 0.999
_diffrn_reflns_theta_full 67.684
_diffrn_reflns_theta_max 67.999
_diffrn_reflns_theta_min 2.841
_diffrn_source 'micro-focus sealed X-ray tube'
_diffrn_source_type 'PhotonJet (Cu) X-ray Source'
_exptl_absorpt_coefficient_mu 5.346
_exptl_absorpt_correction_T_max 1.000
_exptl_absorpt_correction_T_min 0.558
_exptl_absorpt_correction_type gaussian
_exptl_absorpt_process_details
;
CrysAlisPro 1.171.41.93a (Rigaku Oxford Diffraction, 2020)
Numerical absorption correction based on gaussian integration over
a multifaceted crystal model
Empirical absorption correction using spherical harmonics,
implemented in SCALE3 ABSPACK scaling algorithm.
;
_exptl_crystal_colour colourless
_exptl_crystal_density_diffrn 1.502
_exptl_crystal_description plate
_exptl_crystal_F_000 5440
_exptl_crystal_size_max 0.150
_exptl_crystal_size_mid 0.090
_exptl_crystal_size_min 0.080
_refine_diff_density_max 1.328
_refine_diff_density_min -0.683
_refine_diff_density_rms 0.114
_refine_ls_extinction_method none
_refine_ls_goodness_of_fit_ref 1.127
_refine_ls_hydrogen_treatment constr
_refine_ls_matrix_type full
_refine_ls_number_parameters 1535
_refine_ls_number_reflns 21491
_refine_ls_number_restraints 762
_refine_ls_restrained_S_all 1.117
_refine_ls_R_factor_all 0.0599
_refine_ls_R_factor_gt 0.0551
_refine_ls_shift/su_max 0.001
_refine_ls_shift/su_mean 0.000
_refine_ls_structure_factor_coef Fsqd
_refine_ls_weighting_details 'w=1/[\s^2^(Fo^2^)+(0.0328P)^2^+63.0244P] where P=(Fo^2^+2Fc^2^)/3'
_refine_ls_weighting_scheme calc
_refine_ls_wR_factor_gt 0.1328
_refine_ls_wR_factor_ref 0.1350
_reflns_Friedel_coverage 0.000
_reflns_number_gt 19443
_reflns_number_total 21491
_reflns_threshold_expression 'I > 2\s(I)'
_cod_data_source_file d5cc06975k2.cif
_cod_data_source_block PD-416_auto_a
_cod_original_sg_symbol_H-M 'P 21/c'
_cod_database_code 7135429
_shelx_shelxl_version_number 2019/3
_shelx_space_group_comment
;
The symmetry employed for this shelxl refinement is uniquely defined
by the following loop, which should always be used as a source of
symmetry information in preference to the above space-group names.
They are only intended as comments.
;
_shelx_estimated_absorpt_t_min 0.501
_shelx_estimated_absorpt_t_max 0.674
_cell_oxdiff_length_a 27.5775(2)
_cell_oxdiff_length_b 14.67494(13)
_cell_oxdiff_length_c 31.7173(3)
_cell_oxdiff_angle_alpha 89.9819(7)
_cell_oxdiff_angle_beta 113.0987(9)
_cell_oxdiff_angle_gamma 90.0164(7)
_cell_oxdiff_volume 11806.86(18)
_cell_oxdiff_measurement_reflns_used 71803
_oxdiff_exptl_absorpt_empirical_full_min 0.530
_oxdiff_exptl_absorpt_empirical_full_max 3.088
_oxdiff_exptl_absorpt_empirical_details
;
Empirical correction (ABSPACK) includes:
- Absorption correction using spherical harmonics
- Frame scaling
;
_diffrn_oxdiff_digest_frames
;
01b373aaa7071d7fce3e47f04d29a5601c040647f43
;
_reflns_odcompleteness_completeness 99.95
_reflns_odcompleteness_theta 66.97
_reflns_odcompleteness_iscentric 1
_chemical_oxdiff_formula 'c116 H129 N2 O14 P6 K6 Se6'
_chemical_oxdiff_usercomment 'conc solution in thf-d8 at rt'

loop_
_space_group_symop_operation_xyz
'x, y, z'
'-x, y+1/2, -z+1/2'
'-x, -y, -z'
'x, -y-1/2, z-1/2'

loop_
_atom_site_label
_atom_site_type_symbol
_atom_site_fract_x
_atom_site_fract_y
_atom_site_fract_z
_atom_site_U_iso_or_equiv
_atom_site_adp_type
_atom_site_occupancy
_atom_site_site_symmetry_order
_atom_site_calc_flag
_atom_site_refinement_flags_posn
_atom_site_refinement_flags_adp
_atom_site_refinement_flags_occupancy
_atom_site_disorder_assembly
_atom_site_disorder_group
O71A O 0.5767(11) 0.3103(17) 0.4570(11) 0.089(3) Uani 0.235(8) 1 d D U P A 1
C72A C 0.5974(14) 0.2218(18) 0.4750(11) 0.093(3) Uani 0.235(8) 1 d D U P A 1
H72A H 0.569858 0.182490 0.478131 0.111 Uiso 0.235(8) 1 calc R U P A 1
H72B H 0.627291 0.227004 0.505176 0.111 Uiso 0.235(8) 1 calc R U P A 1
C73A C 0.6153(15) 0.1859(16) 0.4391(14) 0.096(4) Uani 0.235(8) 1 d D U P A 1
H73A H 0.641509 0.136503 0.451409 0.115 Uiso 0.235(8) 1 calc R U P A 1
H73B H 0.585149 0.163075 0.412014 0.115 Uiso 0.235(8) 1 calc R U P A 1
C74A C 0.6392(13) 0.268(2) 0.4276(14) 0.096(4) Uani 0.235(8) 1 d D U P A 1
H74A H 0.677492 0.270228 0.446417 0.115 Uiso 0.235(8) 1 calc R U P A 1
H74B H 0.633545 0.267477 0.394789 0.115 Uiso 0.235(8) 1 calc R U P A 1
C75A C 0.6121(12) 0.3443(15) 0.4379(14) 0.081(4) Uani 0.235(8) 1 d D U P A 1
H75A H 0.638056 0.385786 0.459972 0.097 Uiso 0.235(8) 1 calc R U P A 1
H75B H 0.592295 0.378953 0.409545 0.097 Uiso 0.235(8) 1 calc R U P A 1
O71B O 0.5552(3) 0.2869(5) 0.4425(3) 0.075(2) Uani 0.765(8) 1 d D U P A 2
C72B C 0.5714(4) 0.2007(7) 0.4330(5) 0.085(3) Uani 0.765(8) 1 d D U P A 2
H72C H 0.568745 0.198697 0.400985 0.102 Uiso 0.765(8) 1 calc R U P A 2
H72D H 0.548448 0.152513 0.436976 0.102 Uiso 0.765(8) 1 calc R U P A 2
C73B C 0.6267(4) 0.1851(7) 0.4650(6) 0.105(3) Uani 0.765(8) 1 d D U P A 2
H73C H 0.628204 0.146600 0.491121 0.126 Uiso 0.765(8) 1 calc R U P A 2
H73D H 0.646951 0.155016 0.449143 0.126 Uiso 0.765(8) 1 calc R U P A 2
C74B C 0.6474(4) 0.2764(7) 0.4806(5) 0.102(3) Uani 0.765(8) 1 d D U P A 2
H74C H 0.670168 0.275571 0.513713 0.123 Uiso 0.765(8) 1 calc R U P A 2
H74D H 0.668495 0.298348 0.463573 0.123 Uiso 0.765(8) 1 calc R U P A 2
C75B C 0.6025(4) 0.3350(7) 0.4720(5) 0.083(3) Uani 0.765(8) 1 d D U P A 2
H75C H 0.606560 0.391904 0.456959 0.100 Uiso 0.765(8) 1 calc R U P A 2
H75D H 0.599714 0.351167 0.501284 0.100 Uiso 0.765(8) 1 calc R U P A 2
O81A O 0.0441(5) 0.7272(11) 0.0688(4) 0.084(4) Uani 0.65(2) 1 d D U P B 1
C82A C 0.0010(5) 0.7884(11) 0.0483(4) 0.069(4) Uani 0.65(2) 1 d D U P B 1
H82A H -0.031917 0.753940 0.031964 0.083 Uiso 0.65(2) 1 calc R U P B 1
H82B H 0.007660 0.828428 0.026005 0.083 Uiso 0.65(2) 1 calc R U P B 1
C83A C -0.0036(5) 0.8440(10) 0.0862(5) 0.060(3) Uani 0.65(2) 1 d D U P B 1
H83A H -0.007037 0.909644 0.078348 0.072 Uiso 0.65(2) 1 calc R U P B 1
H83B H -0.034601 0.824768 0.092449 0.072 Uiso 0.65(2) 1 calc R U P B 1
C84A C 0.0465(6) 0.8255(11) 0.1266(5) 0.047(3) Uani 0.65(2) 1 d D U P B 1
H84A H 0.063021 0.883030 0.141843 0.057 Uiso 0.65(2) 1 calc R U P B 1
H84B H 0.039973 0.786201 0.149234 0.057 Uiso 0.65(2) 1 calc R U P B 1
C85A C 0.0807(5) 0.7782(14) 0.1070(7) 0.072(5) Uani 0.65(2) 1 d D U P B 1
H85A H 0.100539 0.822678 0.096519 0.086 Uiso 0.65(2) 1 calc R U P B 1
H85B H 0.105936 0.737013 0.129854 0.086 Uiso 0.65(2) 1 calc R U P B 1
O81B O 0.0679(9) 0.6864(13) 0.0834(7) 0.063(6) Uani 0.35(2) 1 d D U P B 2
C82B C 0.0176(10) 0.723(3) 0.0561(12) 0.111(12) Uani 0.35(2) 1 d D U P B 2
H82C H -0.010105 0.676128 0.051507 0.133 Uiso 0.35(2) 1 calc R U P B 2
H82D H 0.016502 0.740708 0.025659 0.133 Uiso 0.35(2) 1 calc R U P B 2
C83B C 0.0083(9) 0.803(2) 0.0803(9) 0.067(7) Uani 0.35(2) 1 d D U P B 2
H83C H -0.022094 0.792333 0.088786 0.080 Uiso 0.35(2) 1 calc R U P B 2
H83D H 0.001285 0.857785 0.060592 0.080 Uiso 0.35(2) 1 calc R U P B 2
C84B C 0.0579(12) 0.815(3) 0.1222(10) 0.062(9) Uani 0.35(2) 1 d D U P B 2
H84C H 0.068511 0.879481 0.127103 0.074 Uiso 0.35(2) 1 calc R U P B 2
H84D H 0.053549 0.791193 0.149781 0.074 Uiso 0.35(2) 1 calc R U P B 2
C85B C 0.0973(9) 0.7598(17) 0.1119(10) 0.053(6) Uani 0.35(2) 1 d D U P B 2
H85C H 0.114382 0.797086 0.095600 0.064 Uiso 0.35(2) 1 calc R U P B 2
H85D H 0.124877 0.736046 0.140514 0.064 Uiso 0.35(2) 1 calc R U P B 2
O91A O 0.2751(5) 0.3490(9) 0.0456(4) 0.087(4) Uani 0.570(18) 1 d D U P C 1
C92A C 0.2872(8) 0.3629(11) 0.0068(6) 0.067(5) Uani 0.570(18) 1 d D U P C 1
H92A H 0.325113 0.377379 0.016245 0.080 Uiso 0.570(18) 1 calc R U P C 1
H92B H 0.266247 0.414093 -0.011921 0.080 Uiso 0.570(18) 1 calc R U P C 1
C93A C 0.2740(8) 0.2769(15) -0.0200(7) 0.079(5) Uani 0.570(18) 1 d D U P C 1
H93A H 0.303832 0.233357 -0.009003 0.095 Uiso 0.570(18) 1 calc R U P C 1
H93B H 0.264088 0.288403 -0.053090 0.095 Uiso 0.570(18) 1 calc R U P C 1
C94A C 0.2279(7) 0.2427(11) -0.0105(6) 0.080(5) Uani 0.570(18) 1 d D U P C 1
H94A H 0.194241 0.261047 -0.035345 0.096 Uiso 0.570(18) 1 calc R U P C 1
H94B H 0.228763 0.175378 -0.008048 0.096 Uiso 0.570(18) 1 calc R U P C 1
C95A C 0.2331(10) 0.2841(18) 0.0328(7) 0.096(7) Uani 0.570(18) 1 d D U P C 1
H95A H 0.199739 0.314659 0.029379 0.116 Uiso 0.570(18) 1 calc R U P C 1
H95B H 0.240853 0.236637 0.056765 0.116 Uiso 0.570(18) 1 calc R U P C 1
O91B O 0.2713(8) 0.3477(11) -0.0240(6) 0.093(6) Uani 0.430(18) 1 d D U P C 2
C92B C 0.2737(10) 0.3774(12) 0.0186(8) 0.071(6) Uani 0.430(18) 1 d D U P C 2
H92C H 0.259117 0.439758 0.016418 0.085 Uiso 0.430(18) 1 calc R U P C 2
H92D H 0.310468 0.377339 0.041593 0.085 Uiso 0.430(18) 1 calc R U P C 2
C93B C 0.2407(10) 0.3101(13) 0.0313(7) 0.061(5) Uani 0.430(18) 1 d D U P C 2
H93C H 0.202672 0.324879 0.016580 0.073 Uiso 0.430(18) 1 calc R U P C 2
H93D H 0.251345 0.306432 0.064955 0.073 Uiso 0.430(18) 1 calc R U P C 2
C94B C 0.2537(8) 0.2239(9) 0.0123(6) 0.064(5) Uani 0.430(18) 1 d D U P C 2
H94C H 0.286000 0.195433 0.034860 0.077 Uiso 0.430(18) 1 calc R U P C 2
H94D H 0.224306 0.179686 0.004343 0.077 Uiso 0.430(18) 1 calc R U P C 2
C95B C 0.2617(17) 0.2523(13) -0.0287(9) 0.093(8) Uani 0.430(18) 1 d D U P C 2
H95C H 0.292257 0.220008 -0.030751 0.111 Uiso 0.430(18) 1 calc R U P C 2
H95D H 0.230063 0.239010 -0.056664 0.111 Uiso 0.430(18) 1 calc R U P C 2
K1 K 0.35429(4) 0.49851(7) 0.28850(3) 0.0269(2) Uani 1 1 d . . . . .
P1 P 0.12335(4) 0.17174(8) 0.32894(4) 0.0231(2) Uani 1 1 d . . . . .
O1 O 0.17639(12) 0.2846(2) 0.28053(10) 0.0233(6) Uani 1 1 d . . . . .
N1 N 0.26249(14) 0.2517(2) 0.32766(13) 0.0204(7) Uani 1 1 d . . . . .
C1 C 0.19052(17) 0.1886(3) 0.34334(15) 0.0239(9) Uani 1 1 d . . . . .
H1 H 0.215782 0.160961 0.370001 0.029 Uiso 1 1 calc R U . . .
P2 P 0.38163(5) 0.08098(8) 0.39563(4) 0.0232(2) Uani 1 1 d . . . . .
O2 O 0.28183(12) 0.1058(2) 0.31261(11) 0.0249(7) Uani 1 1 d . . . . .
N2 N 0.24535(14) 0.2774(2) 0.17853(13) 0.0212(8) Uani 1 1 d . . . . .
C2 C 0.20657(17) 0.2425(3) 0.31561(14) 0.0201(9) Uani 1 1 d . . . . .
K2 K 0.21692(4) 0.42113(6) 0.24617(3) 0.0239(2) Uani 1 1 d . . . . .
K3 K 0.08668(4) 0.29240(7) 0.20676(3) 0.0266(2) Uani 1 1 d . . . . .
P3 P 0.28649(5) 0.50606(8) 0.37845(4) 0.0239(2) Uani 1 1 d . . . . .
O3 O 0.31908(12) 0.3656(2) 0.32527(11) 0.0250(7) Uani 1 1 d . . . . .
C3 C 0.33996(18) 0.1748(3) 0.38049(15) 0.0229(9) Uani 1 1 d . . . . .
H3 H 0.347601 0.227110 0.399652 0.027 Uiso 1 1 calc R U . . .
P5 P 0.35457(4) 0.11230(8) 0.16459(4) 0.0213(2) Uani 1 1 d . . . . .
O5 O 0.27628(12) 0.1361(2) 0.20850(10) 0.0227(6) Uani 1 1 d . . . . .
C5 C 0.26693(18) 0.3929(3) 0.36774(15) 0.0247(9) Uani 1 1 d . . . . .
H5 H 0.243924 0.367058 0.380299 0.030 Uiso 1 1 calc R U . . .
Se6 Se 0.25845(2) 0.62113(3) 0.20589(2) 0.02691(12) Uani 1 1 d . . . . .
K4 K 0.19221(4) 0.12515(7) 0.23331(3) 0.0256(2) Uani 1 1 d . . . . .
P4 P 0.10499(5) 0.16561(9) 0.10104(4) 0.0269(3) Uani 1 1 d . . . . .
O4 O 0.16106(12) 0.3117(2) 0.17286(10) 0.0225(6) Uani 1 1 d . . . . .
C4 C 0.29560(17) 0.1722(3) 0.34025(15) 0.0209(9) Uani 1 1 d . . . . .
Se5 Se 0.41821(2) 0.09391(4) 0.23004(2) 0.02825(12) Uani 1 1 d . . . . .
P6 P 0.26808(5) 0.53984(8) 0.15337(4) 0.0229(2) Uani 1 1 d . . . . .
O6 O 0.30862(12) 0.3828(2) 0.21840(10) 0.0237(6) Uani 1 1 d . . . . .
C6 C 0.28526(17) 0.3408(3) 0.34071(14) 0.0208(9) Uani 1 1 d . . . . .
C7 C 0.17110(18) 0.1974(3) 0.12498(17) 0.0276(10) Uani 1 1 d . . . . .
H7 H 0.195360 0.167738 0.115025 0.033 Uiso 1 1 calc R U . . .
C8 C 0.18920(17) 0.2643(3) 0.15790(15) 0.0215(9) Uani 1 1 d . . . . .
C9 C 0.31163(17) 0.2024(3) 0.15957(15) 0.0221(9) Uani 1 1 d . . . . .
H9 H 0.310721 0.252975 0.140599 0.026 Uiso 1 1 calc R U . . .
C10 C 0.27907(16) 0.2003(3) 0.18300(14) 0.0197(9) Uani 1 1 d . . . . .
K5 K 0.35404(4) 0.24073(7) 0.28102(3) 0.0255(2) Uani 1 1 d . . . . .
K6 K 0.31775(4) -0.00057(7) 0.26195(3) 0.0254(2) Uani 1 1 d . . . . .
Se1 Se 0.08212(2) 0.09337(4) 0.26833(2) 0.02922(12) Uani 1 1 d . . . . .
Se2 Se 0.42491(2) 0.05377(4) 0.35350(2) 0.03105(13) Uani 1 1 d . . . . .
Se3 Se 0.26044(2) 0.59733(4) 0.32126(2) 0.02997(12) Uani 1 1 d . . . . .
C12 C 0.26830(17) 0.3671(3) 0.18237(15) 0.0204(9) Uani 1 1 d . . . . .
C13 C 0.12080(19) 0.1176(3) 0.37985(16) 0.0273(10) Uani 1 1 d . . . . .
C14 C 0.1524(2) 0.0437(4) 0.3986(2) 0.0444(14) Uani 1 1 d . . . . .
H14 H 0.174496 0.020436 0.384428 0.053 Uiso 1 1 calc R U . . .
C15 C 0.1523(2) 0.0026(4) 0.4379(2) 0.0462(14) Uani 1 1 d . . . . .
H15 H 0.174084 -0.048933 0.450347 0.055 Uiso 1 1 calc R U . . .
C16 C 0.1216(3) 0.0353(4) 0.4589(2) 0.0518(16) Uani 1 1 d . . . . .
H16 H 0.124544 0.011428 0.487641 0.062 Uiso 1 1 calc R U . . .
C17 C 0.0860(4) 0.1032(5) 0.4381(3) 0.077(3) Uani 1 1 d . . . . .
H17 H 0.060623 0.120770 0.449860 0.092 Uiso 1 1 calc R U . . .
C18 C 0.0876(4) 0.1461(5) 0.3996(3) 0.076(3) Uani 1 1 d . . . . .
H18 H 0.064962 0.196487 0.386723 0.091 Uiso 1 1 calc R U . . .
C19 C 0.09137(18) 0.2824(3) 0.32628(16) 0.0245(9) Uani 1 1 d . . . . .
C20 C 0.1194(2) 0.3516(3) 0.35555(18) 0.0326(11) Uani 1 1 d . . . . .
H20 H 0.155185 0.342285 0.375429 0.039 Uiso 1 1 calc R U . . .
C21 C 0.0950(2) 0.4344(4) 0.3558(2) 0.0406(13) Uani 1 1 d . . . . .
H21 H 0.114276 0.481759 0.375760 0.049 Uiso 1 1 calc R U . . .
C22 C 0.0427(2) 0.4479(4) 0.3269(2) 0.0428(14) Uani 1 1 d . . . . .
H22 H 0.025982 0.504139 0.327580 0.051 Uiso 1 1 calc R U . . .
C23 C 0.0151(2) 0.3802(4) 0.2973(2) 0.0449(14) Uani 1 1 d . . . . .
H23 H -0.020534 0.390050 0.277104 0.054 Uiso 1 1 calc R U . . .
C24 C 0.0393(2) 0.2968(4) 0.29686(18) 0.0351(11) Uani 1 1 d . . . . .
H24 H 0.020152 0.249967 0.276437 0.042 Uiso 1 1 calc R U . . .
C25 C 0.3432(2) -0.0177(3) 0.39883(18) 0.0308(11) Uani 1 1 d . . . . .
C26 C 0.3498(2) -0.1026(4) 0.3824(2) 0.0461(14) Uani 1 1 d . . . . .
H26 H 0.375366 -0.110565 0.369586 0.055 Uiso 1 1 calc R U . . .
C27 C 0.3191(3) -0.1754(4) 0.3848(3) 0.071(2) Uani 1 1 d . . . . .
H27 H 0.322932 -0.232708 0.372491 0.085 Uiso 1 1 calc R U . . .
C28 C 0.2836(3) -0.1660(5) 0.4045(3) 0.076(3) Uani 1 1 d . . . . .
H28 H 0.263177 -0.216667 0.406530 0.091 Uiso 1 1 calc R U . . .
C29 C 0.2776(3) -0.0821(5) 0.4214(3) 0.0576(18) Uani 1 1 d . . . . .
H29 H 0.253025 -0.075705 0.435504 0.069 Uiso 1 1 calc R U . . .
C30 C 0.3064(2) -0.0070(4) 0.4185(2) 0.0420(13) Uani 1 1 d . . . . .
H30 H 0.301146 0.050732 0.429625 0.050 Uiso 1 1 calc R U . . .
C31 C 0.42746(19) 0.1022(3) 0.45459(16) 0.0283(10) Uani 1 1 d . . . . .
C32 C 0.4314(2) 0.0443(4) 0.49057(17) 0.0374(12) Uani 1 1 d . . . . .
H32 H 0.408335 -0.006458 0.485031 0.045 Uiso 1 1 calc R U . . .
C33 C 0.4687(3) 0.0602(4) 0.53449(18) 0.0453(15) Uani 1 1 d . . . . .
H33 H 0.471143 0.020506 0.558896 0.054 Uiso 1 1 calc R U . . .
C34 C 0.5018(2) 0.1333(5) 0.54244(19) 0.0491(17) Uani 1 1 d . . . . .
H34 H 0.527032 0.144717 0.572565 0.059 Uiso 1 1 calc R U . . .
C35 C 0.4990(3) 0.1908(5) 0.5070(2) 0.0509(16) Uani 1 1 d . . . . .
H35 H 0.522534 0.240882 0.512731 0.061 Uiso 1 1 calc R U . . .
C36 C 0.4616(2) 0.1751(4) 0.46291(18) 0.0379(12) Uani 1 1 d . . . . .
H36 H 0.459565 0.214614 0.438551 0.045 Uiso 1 1 calc R U . . .
C37 C 0.35839(19) 0.5096(3) 0.40617(16) 0.0258(10) Uani 1 1 d . . . . .
C38 C 0.3863(2) 0.4342(4) 0.42885(19) 0.0371(12) Uani 1 1 d . . . . .
H38 H 0.367943 0.381550 0.432103 0.045 Uiso 1 1 calc R U . . .
C39 C 0.4412(2) 0.4348(4) 0.4470(2) 0.0439(14) Uani 1 1 d . . . . .
H39 H 0.460199 0.382675 0.462715 0.053 Uiso 1 1 calc R U . . .
C40 C 0.4678(2) 0.5101(4) 0.4424(2) 0.0464(14) Uani 1 1 d . . . . .
H40 H 0.505213 0.509807 0.454559 0.056 Uiso 1 1 calc R U . . .
C41 C 0.4409(2) 0.5858(4) 0.42040(19) 0.0418(13) Uani 1 1 d . . . . .
H41 H 0.459555 0.638224 0.417476 0.050 Uiso 1 1 calc R U . . .
C42 C 0.3863(2) 0.5858(4) 0.40238(19) 0.0382(12) Uani 1 1 d . . . . .
H42 H 0.367699 0.638671 0.387224 0.046 Uiso 1 1 calc R U . . .
C43 C 0.26150(19) 0.5421(3) 0.42104(16) 0.0272(10) Uani 1 1 d . . . . .
C44 C 0.2804(3) 0.5013(4) 0.4645(2) 0.0445(14) Uani 1 1 d . . . . .
H44 H 0.306991 0.455778 0.472035 0.053 Uiso 1 1 calc R U . . .
C45 C 0.2604(3) 0.5275(4) 0.4964(2) 0.0495(15) Uani 1 1 d . . . . .
H45 H 0.273409 0.499894 0.525899 0.059 Uiso 1 1 calc R U . . .
C46 C 0.2218(2) 0.5932(4) 0.4857(2) 0.0407(13) Uani 1 1 d . . . . .
H46 H 0.208740 0.611894 0.507999 0.049 Uiso 1 1 calc R U . . .
C47 C 0.2023(2) 0.6314(4) 0.4432(2) 0.0440(14) Uani 1 1 d . . . . .
H47 H 0.175164 0.675766 0.435621 0.053 Uiso 1 1 calc R U . . .
C48 C 0.2221(2) 0.6057(4) 0.41105(19) 0.0376(12) Uani 1 1 d . . . . .
H48 H 0.208009 0.632578 0.381441 0.045 Uiso 1 1 calc R U . . .
C49 C 0.1002(2) 0.0979(4) 0.05106(18) 0.0360(12) Uani 1 1 d . . . . .
C50 C 0.1254(2) 0.1267(5) 0.0233(2) 0.0512(16) Uani 1 1 d . . . . .
H50 H 0.144709 0.182108 0.029849 0.061 Uiso 1 1 calc R U . . .
C51 C 0.1223(3) 0.0742(6) -0.0145(2) 0.065(2) Uani 1 1 d . . . . .
H51 H 0.139629 0.094088 -0.033492 0.078 Uiso 1 1 calc R U . . .
C52 C 0.0947(3) -0.0052(6) -0.0241(3) 0.070(2) Uani 1 1 d . . . . .
H52 H 0.092246 -0.039886 -0.050127 0.084 Uiso 1 1 calc R U . . .
C53 C 0.0707(3) -0.0353(5) 0.0034(3) 0.066(2) Uani 1 1 d . . . . .
H53 H 0.051811 -0.091164 -0.003479 0.079 Uiso 1 1 calc R U . . .
C54 C 0.0735(2) 0.0155(5) 0.0418(2) 0.0505(16) Uani 1 1 d . . . . .
H54 H 0.057139 -0.006401 0.061184 0.061 Uiso 1 1 calc R U . . .
C55 C 0.06540(19) 0.2679(3) 0.07848(15) 0.0278(10) Uani 1 1 d . . . . .
C56 C 0.0881(2) 0.3433(4) 0.06642(16) 0.0344(12) Uani 1 1 d . . . . .
H56 H 0.123305 0.339876 0.068437 0.041 Uiso 1 1 calc R U . . .
C57 C 0.0597(2) 0.4225(4) 0.05161(18) 0.0424(13) Uani 1 1 d . . . . .
H57 H 0.075657 0.473895 0.044045 0.051 Uiso 1 1 calc R U . . .
C58 C 0.0078(2) 0.4273(5) 0.04774(19) 0.0471(15) Uani 1 1 d . . . . .
H58 H -0.011794 0.481988 0.037554 0.057 Uiso 1 1 calc R U . . .
C59 C -0.0152(2) 0.3527(5) 0.05868(19) 0.0444(14) Uani 1 1 d . . . . .
H59 H -0.050842 0.355846 0.055614 0.053 Uiso 1 1 calc R U . . .
C60 C 0.0132(2) 0.2730(4) 0.07416(17) 0.0342(11) Uani 1 1 d . . . . .
H60 H -0.002833 0.221856 0.081813 0.041 Uiso 1 1 calc R U . . .
C61 C 0.31548(18) 0.0081(3) 0.14756(15) 0.0236(9) Uani 1 1 d . . . . .
C62 C 0.26377(19) 0.0126(3) 0.11485(16) 0.0277(10) Uani 1 1 d . . . . .
H62 H 0.249917 0.069227 0.100765 0.033 Uiso 1 1 calc R U . . .
C63 C 0.2326(2) -0.0646(4) 0.10282(18) 0.0344(11) Uani 1 1 d . . . . .
H63 H 0.197321 -0.060487 0.080955 0.041 Uiso 1 1 calc R U . . .
C64 C 0.2525(2) -0.1470(4) 0.1223(2) 0.0415(13) Uani 1 1 d . . . . .
H64 H 0.230930 -0.199937 0.113848 0.050 Uiso 1 1 calc R U . . .
C65 C 0.3039(3) -0.1534(4) 0.1544(2) 0.0453(14) Uani 1 1 d . . . . .
H65 H 0.317592 -0.210646 0.167765 0.054 Uiso 1 1 calc R U . . .
C66 C 0.3353(2) -0.0760(4) 0.16697(18) 0.0352(12) Uani 1 1 d . . . . .
H66 H 0.370576 -0.080505 0.188927 0.042 Uiso 1 1 calc R U . . .
C67 C 0.37812(17) 0.1330(3) 0.11931(16) 0.0258(10) Uani 1 1 d . . . . .
C68 C 0.3923(2) 0.2215(4) 0.11227(17) 0.0327(11) Uani 1 1 d . . . . .
H68 H 0.390197 0.269694 0.131514 0.039 Uiso 1 1 calc R U . . .
C69 C 0.4093(2) 0.2394(4) 0.07723(19) 0.0406(13) Uani 1 1 d . . . . .
H69 H 0.418191 0.299826 0.072254 0.049 Uiso 1 1 calc R U . . .
C70 C 0.4133(2) 0.1701(5) 0.04990(19) 0.0469(15) Uani 1 1 d . . . . .
H70 H 0.424987 0.182220 0.025970 0.056 Uiso 1 1 calc R U . . .
C71 C 0.4005(2) 0.0833(4) 0.05725(19) 0.0413(13) Uani 1 1 d . . . . .
H71 H 0.403934 0.035131 0.038604 0.050 Uiso 1 1 calc R U . . .
C72 C 0.3825(2) 0.0642(4) 0.09148(19) 0.0375(12) Uani 1 1 d . . . . .
H72 H 0.373161 0.003603 0.095719 0.045 Uiso 1 1 calc R U . . .
C73 C 0.33687(19) 0.5397(3) 0.15968(17) 0.0269(10) Uani 1 1 d . . . . .
C74 C 0.3528(2) 0.4768(4) 0.13490(19) 0.0366(12) Uani 1 1 d . . . . .
H74 H 0.328582 0.432899 0.116229 0.044 Uiso 1 1 calc R U . . .
C75 C 0.4042(2) 0.4782(4) 0.1375(2) 0.0448(14) Uani 1 1 d . . . . .
H75 H 0.414684 0.436305 0.119809 0.054 Uiso 1 1 calc R U . . .
C76 C 0.4404(2) 0.5403(4) 0.1656(2) 0.0438(14) Uani 1 1 d . . . . .
H76 H 0.475646 0.540650 0.167380 0.053 Uiso 1 1 calc R U . . .
C77 C 0.4250(2) 0.6015(4) 0.1908(2) 0.0413(13) Uani 1 1 d . . . . .
H77 H 0.449783 0.643749 0.210323 0.050 Uiso 1 1 calc R U . . .
C78 C 0.3732(2) 0.6018(4) 0.18786(17) 0.0317(11) Uani 1 1 d . . . . .
H78 H 0.362780 0.644557 0.205166 0.038 Uiso 1 1 calc R U . . .
C79 C 0.2313(2) 0.5944(3) 0.09821(16) 0.0278(10) Uani 1 1 d . . . . .
C80 C 0.1777(2) 0.6093(4) 0.08585(18) 0.0353(11) Uani 1 1 d . . . . .
H80 H 0.161059 0.588039 0.105115 0.042 Uiso 1 1 calc R U . . .
C81 C 0.1484(2) 0.6549(4) 0.04557(19) 0.0418(13) Uani 1 1 d . . . . .
H81 H 0.111787 0.664822 0.037243 0.050 Uiso 1 1 calc R U . . .
C82 C 0.1729(2) 0.6862(4) 0.01739(18) 0.0420(14) Uani 1 1 d . . . . .
H82 H 0.153039 0.717885 -0.010127 0.050 Uiso 1 1 calc R U . . .
C83 C 0.2259(2) 0.6712(4) 0.02947(19) 0.0400(13) Uani 1 1 d . . . . .
H83 H 0.242469 0.692750 0.010168 0.048 Uiso 1 1 calc R U . . .
C84 C 0.2556(2) 0.6248(3) 0.06957(17) 0.0343(11) Uani 1 1 d . . . . .
H84 H 0.292036 0.613916 0.077410 0.041 Uiso 1 1 calc R U . . .
Se4 Se 0.07368(2) 0.09366(4) 0.14363(2) 0.03207(12) Uani 1 1 d . . . . .
O101 O 0.11312(14) 0.4737(2) 0.21437(11) 0.0310(7) Uani 1 1 d D . . . .
C102 C 0.1004(3) 0.5119(5) 0.1700(2) 0.0548(17) Uani 1 1 d D . . . .
H10A H 0.097184 0.463607 0.147225 0.066 Uiso 1 1 calc R U . . .
H10B H 0.127895 0.555728 0.170280 0.066 Uiso 1 1 calc R U . . .
C103 C 0.0497(3) 0.5584(5) 0.1591(3) 0.071(2) Uani 1 1 d D . . . .
H10C H 0.019886 0.514964 0.147224 0.085 Uiso 1 1 calc R U . . .
H10D H 0.044371 0.607403 0.136226 0.085 Uiso 1 1 calc R U . . .
C104 C 0.0551(3) 0.5965(5) 0.2042(3) 0.072(2) Uani 1 1 d D . . . .
H10E H 0.020975 0.594252 0.207697 0.086 Uiso 1 1 calc R U . . .
H10F H 0.067342 0.660476 0.207337 0.086 Uiso 1 1 calc R U . . .
C105 C 0.0953(3) 0.5371(5) 0.2395(2) 0.0612(19) Uani 1 1 d D . . . .
H10G H 0.125041 0.574251 0.260256 0.073 Uiso 1 1 calc R U . . .
H10H H 0.079141 0.504450 0.258113 0.073 Uiso 1 1 calc R U . . .
O111 O 0.21814(15) -0.0578(3) 0.24430(13) 0.0384(8) Uani 1 1 d . . . . .
C112 C 0.1883(3) -0.1214(5) 0.2090(2) 0.0546(16) Uani 1 1 d . . . . .
H11A H 0.211226 -0.150698 0.195595 0.066 Uiso 1 1 calc R U . . .
H11B H 0.159221 -0.089681 0.184335 0.066 Uiso 1 1 calc R U . . .
C113 C 0.1665(3) -0.1916(5) 0.2314(3) 0.0641(19) Uani 1 1 d . . . . .
H11C H 0.128836 -0.180067 0.224740 0.077 Uiso 1 1 calc R U . . .
H11D H 0.170394 -0.253864 0.221088 0.077 Uiso 1 1 calc R U . . .
C114 C 0.1996(4) -0.1788(6) 0.2807(3) 0.086(3) Uani 1 1 d . . . . .
H11E H 0.180051 -0.196539 0.299736 0.103 Uiso 1 1 calc R U . . .
H11F H 0.232120 -0.215875 0.289886 0.103 Uiso 1 1 calc R U . . .
C115 C 0.2122(3) -0.0826(5) 0.2857(2) 0.0594(18) Uani 1 1 d . . . . .
H11G H 0.183378 -0.047275 0.289180 0.071 Uiso 1 1 calc R U . . .
H11H H 0.245224 -0.071498 0.312754 0.071 Uiso 1 1 calc R U . . .
O121 O 0.43025(13) 0.3714(3) 0.30002(12) 0.0350(8) Uani 1 1 d . . . . .
C122 C 0.4754(3) 0.3546(6) 0.3419(2) 0.0636(19) Uani 1 1 d . . . . .
H12A H 0.477680 0.289515 0.350587 0.076 Uiso 1 1 calc R U . . .
H12B H 0.473844 0.391996 0.367321 0.076 Uiso 1 1 calc R U . . .
C123 C 0.5216(3) 0.3823(7) 0.3303(3) 0.089(3) Uani 1 1 d . . . . .
H12C H 0.530005 0.447683 0.337014 0.107 Uiso 1 1 calc R U . . .
H12D H 0.553283 0.345811 0.348066 0.107 Uiso 1 1 calc R U . . .
C124 C 0.5045(3) 0.3645(6) 0.2817(3) 0.070(2) Uani 1 1 d . . . . .
H24E H 0.511302 0.300366 0.276033 0.084 Uiso 1 1 calc R U . . .
H24F H 0.522831 0.405070 0.267702 0.084 Uiso 1 1 calc R U . . .
C125 C 0.4480(3) 0.3837(5) 0.2634(2) 0.0582(18) Uani 1 1 d . . . . .
H12E H 0.441195 0.446959 0.251700 0.070 Uiso 1 1 calc R U . . .
H12F H 0.428998 0.341613 0.237791 0.070 Uiso 1 1 calc R U . . .
O131 O 0.41606(14) 0.6489(2) 0.30748(13) 0.0361(8) Uani 1 1 d . . . . .
C132 C 0.4719(2) 0.6665(4) 0.3207(2) 0.0413(13) Uani 1 1 d . . . . .
H13A H 0.484976 0.635859 0.299382 0.050 Uiso 1 1 calc R U . . .
H13B H 0.492330 0.643839 0.352140 0.050 Uiso 1 1 calc R U . . .
C133 C 0.4774(2) 0.7687(4) 0.3186(2) 0.0519(16) Uani 1 1 d . . . . .
H13C H 0.502113 0.784844 0.304050 0.062 Uiso 1 1 calc R U . . .
H13D H 0.490215 0.795797 0.349648 0.062 Uiso 1 1 calc R U . . .
C134 C 0.4214(2) 0.8012(4) 0.2894(2) 0.0444(14) Uani 1 1 d . . . . .
H13E H 0.415423 0.864533 0.296989 0.053 Uiso 1 1 calc R U . . .
H13F H 0.413559 0.796703 0.256199 0.053 Uiso 1 1 calc R U . . .
C135 C 0.3899(2) 0.7334(4) 0.3041(2) 0.0445(14) Uani 1 1 d . . . . .
H13G H 0.389295 0.750936 0.334018 0.053 Uiso 1 1 calc R U . . .
H13H H 0.353183 0.729941 0.281099 0.053 Uiso 1 1 calc R U . . .
C11 C 0.24423(18) 0.4288(3) 0.14740(15) 0.0238(9) Uani 1 1 d . . . . .
H11 H 0.215128 0.410808 0.120552 0.029 Uiso 1 1 calc R U . . .
O61A O -0.0197(3) 0.3043(10) 0.1712(6) 0.043(3) Uani 0.77(2) 1 d D U P D 1
C62A C -0.0570(4) 0.3773(9) 0.1607(8) 0.048(3) Uani 0.77(2) 1 d D U P D 1
H62A H -0.061394 0.405943 0.131178 0.057 Uiso 0.77(2) 1 calc R U P D 1
H62B H -0.044882 0.424351 0.185021 0.057 Uiso 0.77(2) 1 calc R U P D 1
C63A C -0.1085(3) 0.3358(8) 0.1578(6) 0.074(4) Uani 0.77(2) 1 d D U P D 1
H63A H -0.124414 0.372533 0.175277 0.088 Uiso 0.77(2) 1 calc R U P D 1
H63B H -0.133930 0.331065 0.125581 0.088 Uiso 0.77(2) 1 calc R U P D 1
C64A C -0.0927(4) 0.2432(7) 0.1789(5) 0.059(3) Uani 0.77(2) 1 d D U P D 1
H64A H -0.082417 0.245183 0.212463 0.071 Uiso 0.77(2) 1 calc R U P D 1
H64B H -0.121720 0.198652 0.165356 0.071 Uiso 0.77(2) 1 calc R U P D 1
C65A C -0.0471(4) 0.2201(8) 0.1672(4) 0.049(3) Uani 0.77(2) 1 d D U P D 1
H65A H -0.024224 0.174179 0.188743 0.059 Uiso 0.77(2) 1 calc R U P D 1
H65B H -0.059046 0.195873 0.135590 0.059 Uiso 0.77(2) 1 calc R U P D 1
O61B O -0.0177(11) 0.300(3) 0.182(2) 0.052(13) Uani 0.23(2) 1 d D U P D 2
C62B C -0.0602(16) 0.360(2) 0.158(2) 0.045(11) Uani 0.23(2) 1 d D U P D 2
H62C H -0.051414 0.399991 0.137206 0.054 Uiso 0.23(2) 1 calc R U P D 2
H62D H -0.067607 0.398750 0.180679 0.054 Uiso 0.23(2) 1 calc R U P D 2
C63B C -0.1070(9) 0.3021(18) 0.1322(12) 0.049(8) Uani 0.23(2) 1 d D U P D 2
H63C H -0.139758 0.329345 0.132440 0.058 Uiso 0.23(2) 1 calc R U P D 2
H63D H -0.110926 0.294485 0.099968 0.058 Uiso 0.23(2) 1 calc R U P D 2
C64B C -0.0953(13) 0.213(2) 0.1569(18) 0.082(13) Uani 0.23(2) 1 d D U P D 2
H64C H -0.112266 0.210177 0.179208 0.098 Uiso 0.23(2) 1 calc R U P D 2
H64D H -0.108239 0.162057 0.135082 0.098 Uiso 0.23(2) 1 calc R U P D 2
C65B C -0.0380(13) 0.210(3) 0.1804(19) 0.076(13) Uani 0.23(2) 1 d D U P D 2
H65C H -0.028088 0.187222 0.212033 0.091 Uiso 0.23(2) 1 calc R U P D 2
H65D H -0.023066 0.168734 0.164019 0.091 Uiso 0.23(2) 1 calc R U P D 2

loop_
_atom_site_aniso_label
_atom_site_aniso_U_11
_atom_site_aniso_U_22
_atom_site_aniso_U_33
_atom_site_aniso_U_23
_atom_site_aniso_U_13
_atom_site_aniso_U_12
O71A 0.060(5) 0.064(5) 0.123(6) -0.021(5) 0.014(5) 0.003(5)
C72A 0.062(5) 0.068(5) 0.127(6) -0.023(5) 0.013(5) 0.002(4)
C73A 0.064(6) 0.069(5) 0.128(7) -0.026(6) 0.009(6) 0.006(5)
C74A 0.063(6) 0.069(6) 0.130(7) -0.020(6) 0.012(6) 0.006(6)
C75A 0.053(5) 0.059(5) 0.117(6) -0.019(5) 0.019(5) 0.001(5)
O71B 0.047(3) 0.057(3) 0.107(5) -0.018(3) 0.015(3) -0.002(3)
C72B 0.056(4) 0.062(4) 0.119(6) -0.032(4) 0.015(4) 0.003(4)
C73B 0.069(5) 0.072(5) 0.139(6) -0.023(5) 0.005(5) 0.010(4)
C74B 0.065(4) 0.072(4) 0.136(6) -0.021(4) 0.004(4) -0.003(4)
C75B 0.054(4) 0.059(4) 0.120(6) -0.027(4) 0.015(4) -0.006(4)
O81A 0.077(8) 0.116(10) 0.049(6) -0.026(6) 0.014(5) 0.017(7)
C82A 0.062(7) 0.080(10) 0.055(6) 0.016(6) 0.011(5) -0.012(6)
C83A 0.042(6) 0.051(7) 0.082(8) 0.017(6) 0.018(5) 0.000(5)
C84A 0.049(7) 0.034(7) 0.059(6) -0.002(5) 0.022(5) 0.000(5)
C85A 0.052(7) 0.097(13) 0.061(8) -0.016(8) 0.016(6) 0.014(7)
O81B 0.067(12) 0.060(10) 0.072(11) -0.025(8) 0.037(9) -0.017(8)
C82B 0.085(16) 0.09(2) 0.106(19) -0.050(15) -0.013(14) -0.002(14)
C83B 0.045(11) 0.080(17) 0.066(13) -0.013(13) 0.012(9) -0.008(10)
C84B 0.061(17) 0.059(14) 0.050(12) -0.009(9) 0.006(10) 0.020(12)
C85B 0.064(13) 0.047(11) 0.036(10) -0.014(8) 0.005(10) 0.013(10)
O91A 0.115(9) 0.100(8) 0.059(7) -0.004(6) 0.047(7) -0.030(7)
C92A 0.078(10) 0.088(10) 0.040(9) 0.012(7) 0.029(7) -0.003(8)
C93A 0.084(11) 0.098(14) 0.048(9) -0.001(8) 0.019(8) -0.001(10)
C94A 0.096(11) 0.067(9) 0.071(10) 0.007(7) 0.027(9) -0.005(7)
C95A 0.097(13) 0.137(18) 0.063(10) 0.012(10) 0.041(10) -0.035(11)
O91B 0.146(14) 0.073(9) 0.072(11) -0.010(8) 0.057(10) -0.016(9)
C92B 0.093(16) 0.058(9) 0.051(13) -0.009(9) 0.017(11) 0.001(9)
C93B 0.065(14) 0.066(12) 0.037(9) -0.007(8) 0.004(8) 0.003(9)
C94B 0.067(11) 0.048(7) 0.040(9) 0.006(6) -0.019(8) 0.014(7)
C95B 0.15(2) 0.067(11) 0.050(12) -0.014(9) 0.029(13) 0.018(13)
K1 0.0251(5) 0.0244(5) 0.0317(5) -0.0019(4) 0.0115(4) -0.0042(4)
P1 0.0225(5) 0.0255(6) 0.0241(6) 0.0020(5) 0.0122(5) -0.0004(4)
O1 0.0193(15) 0.0271(16) 0.0232(16) 0.0031(13) 0.0081(13) -0.0016(13)
N1 0.0193(18) 0.0173(18) 0.0259(19) -0.0013(15) 0.0101(15) 0.0014(14)
C1 0.021(2) 0.029(2) 0.023(2) 0.0047(18) 0.0093(18) 0.0033(18)
P2 0.0234(6) 0.0250(6) 0.0200(5) -0.0003(4) 0.0072(5) 0.0040(4)
O2 0.0242(16) 0.0228(16) 0.0265(16) -0.0021(13) 0.0088(13) 0.0036(13)
N2 0.0151(17) 0.0197(18) 0.0275(19) 0.0004(15) 0.0070(15) -0.0009(14)
C2 0.020(2) 0.022(2) 0.020(2) -0.0047(17) 0.0092(18) -0.0008(17)
K2 0.0236(5) 0.0244(5) 0.0238(5) -0.0014(4) 0.0093(4) -0.0018(4)
K3 0.0187(4) 0.0300(5) 0.0305(5) 0.0013(4) 0.0089(4) 0.0018(4)
P3 0.0258(6) 0.0253(6) 0.0214(5) -0.0047(4) 0.0101(5) -0.0011(5)
O3 0.0271(16) 0.0235(16) 0.0281(17) 0.0000(13) 0.0150(14) 0.0009(13)
C3 0.025(2) 0.022(2) 0.021(2) 0.0000(17) 0.0079(18) 0.0021(18)
P5 0.0212(5) 0.0241(6) 0.0214(5) 0.0002(4) 0.0114(4) 0.0024(4)
O5 0.0228(15) 0.0219(15) 0.0250(16) 0.0026(13) 0.0112(13) 0.0022(12)
C5 0.021(2) 0.029(2) 0.025(2) -0.0036(19) 0.0105(19) -0.0032(18)
Se6 0.0323(3) 0.0241(2) 0.0263(2) 0.00000(19) 0.0135(2) 0.0011(2)
K4 0.0210(5) 0.0320(5) 0.0241(5) -0.0023(4) 0.0091(4) 0.0004(4)
P4 0.0205(6) 0.0333(6) 0.0248(6) -0.0077(5) 0.0066(5) -0.0027(5)
O4 0.0204(15) 0.0248(16) 0.0245(16) -0.0024(13) 0.0113(13) 0.0001(12)
C4 0.020(2) 0.022(2) 0.023(2) 0.0015(18) 0.0108(18) -0.0001(17)
Se5 0.0229(2) 0.0386(3) 0.0226(2) 0.0008(2) 0.0082(2) 0.0049(2)
P6 0.0253(6) 0.0204(5) 0.0236(6) 0.0021(4) 0.0103(5) 0.0006(4)
O6 0.0235(16) 0.0228(16) 0.0221(16) 0.0009(12) 0.0062(13) -0.0003(13)
C6 0.019(2) 0.024(2) 0.018(2) 0.0022(17) 0.0052(17) 0.0022(17)
C7 0.019(2) 0.031(3) 0.032(3) -0.009(2) 0.0094(19) 0.0008(19)
C8 0.018(2) 0.024(2) 0.022(2) 0.0060(18) 0.0070(18) 0.0001(17)
C9 0.023(2) 0.020(2) 0.024(2) 0.0014(17) 0.0106(18) 0.0011(17)
C10 0.017(2) 0.023(2) 0.017(2) -0.0020(17) 0.0040(16) 0.0010(17)
K5 0.0262(5) 0.0258(5) 0.0262(5) -0.0008(4) 0.0122(4) 0.0020(4)
K6 0.0259(5) 0.0245(5) 0.0247(5) 0.0006(4) 0.0089(4) 0.0028(4)
Se1 0.0295(3) 0.0296(3) 0.0300(3) -0.0034(2) 0.0132(2) -0.0051(2)
Se2 0.0238(2) 0.0466(3) 0.0225(2) -0.0022(2) 0.0088(2) 0.0070(2)
Se3 0.0374(3) 0.0277(3) 0.0236(2) -0.0025(2) 0.0107(2) 0.0010(2)
C12 0.021(2) 0.021(2) 0.023(2) -0.0012(17) 0.0130(18) 0.0001(17)
C13 0.026(2) 0.030(2) 0.029(2) 0.001(2) 0.013(2) -0.0060(19)
C14 0.050(3) 0.046(3) 0.047(3) 0.015(3) 0.029(3) 0.010(3)
C15 0.048(3) 0.049(3) 0.046(3) 0.023(3) 0.022(3) 0.007(3)
C16 0.078(5) 0.052(4) 0.038(3) 0.013(3) 0.035(3) -0.001(3)
C17 0.128(7) 0.067(5) 0.076(5) 0.029(4) 0.084(6) 0.033(5)
C18 0.113(7) 0.061(4) 0.099(6) 0.046(4) 0.089(6) 0.044(4)
C19 0.027(2) 0.025(2) 0.028(2) 0.0041(19) 0.018(2) 0.0015(19)
C20 0.032(3) 0.032(3) 0.038(3) 0.000(2) 0.018(2) 0.000(2)
C21 0.052(3) 0.033(3) 0.047(3) -0.006(2) 0.031(3) -0.004(2)
C22 0.055(4) 0.032(3) 0.055(4) 0.009(3) 0.037(3) 0.013(3)
C23 0.038(3) 0.049(3) 0.048(3) 0.006(3) 0.017(3) 0.016(3)
C24 0.028(3) 0.040(3) 0.037(3) 0.001(2) 0.012(2) 0.002(2)
C25 0.029(3) 0.025(2) 0.036(3) 0.003(2) 0.011(2) 0.004(2)
C26 0.040(3) 0.027(3) 0.070(4) -0.002(3) 0.021(3) 0.003(2)
C27 0.053(4) 0.026(3) 0.125(7) 0.002(4) 0.026(5) -0.001(3)
C28 0.058(5) 0.038(4) 0.130(8) 0.026(4) 0.036(5) -0.006(3)
C29 0.044(4) 0.056(4) 0.081(5) 0.030(4) 0.033(4) 0.006(3)
C30 0.043(3) 0.038(3) 0.051(3) 0.016(3) 0.026(3) 0.011(2)
C31 0.029(2) 0.031(3) 0.021(2) -0.0005(19) 0.0047(19) 0.012(2)
C32 0.047(3) 0.039(3) 0.028(3) 0.005(2) 0.017(2) 0.019(2)
C33 0.055(4) 0.056(4) 0.022(3) 0.009(2) 0.012(2) 0.033(3)
C34 0.047(3) 0.067(4) 0.022(3) -0.008(3) 0.001(2) 0.028(3)
C35 0.042(3) 0.056(4) 0.040(3) -0.016(3) -0.001(3) 0.005(3)
C36 0.036(3) 0.042(3) 0.027(3) -0.002(2) 0.002(2) 0.004(2)
C37 0.028(2) 0.026(2) 0.024(2) -0.0046(19) 0.0108(19) -0.0040(19)
C38 0.032(3) 0.031(3) 0.039(3) 0.000(2) 0.005(2) -0.006(2)
C39 0.031(3) 0.046(3) 0.042(3) 0.002(3) 0.000(2) -0.001(2)
C40 0.031(3) 0.060(4) 0.044(3) -0.001(3) 0.010(3) -0.009(3)
C41 0.037(3) 0.049(3) 0.038(3) -0.005(3) 0.013(2) -0.017(3)
C42 0.039(3) 0.035(3) 0.039(3) -0.003(2) 0.013(2) -0.009(2)
C43 0.031(2) 0.026(2) 0.028(2) -0.0087(19) 0.014(2) -0.008(2)
C44 0.055(4) 0.048(3) 0.039(3) 0.003(3) 0.028(3) 0.012(3)
C45 0.069(4) 0.055(4) 0.032(3) 0.004(3) 0.029(3) 0.005(3)
C46 0.051(3) 0.040(3) 0.041(3) -0.012(2) 0.029(3) -0.006(3)
C47 0.047(3) 0.049(3) 0.045(3) -0.004(3) 0.029(3) 0.006(3)
C48 0.036(3) 0.043(3) 0.037(3) -0.001(2) 0.018(2) 0.008(2)
C49 0.024(2) 0.049(3) 0.032(3) -0.017(2) 0.009(2) -0.002(2)
C50 0.041(3) 0.071(4) 0.044(3) -0.027(3) 0.019(3) -0.015(3)
C51 0.047(4) 0.102(6) 0.050(4) -0.035(4) 0.024(3) -0.011(4)
C52 0.049(4) 0.101(6) 0.062(4) -0.051(4) 0.024(4) -0.017(4)
C53 0.060(4) 0.063(5) 0.073(5) -0.041(4) 0.023(4) -0.019(4)
C54 0.043(3) 0.056(4) 0.051(4) -0.023(3) 0.017(3) -0.013(3)
C55 0.027(2) 0.035(3) 0.017(2) -0.0007(19) 0.0035(19) 0.003(2)
C56 0.028(3) 0.052(3) 0.020(2) 0.002(2) 0.006(2) -0.002(2)
C57 0.040(3) 0.052(3) 0.028(3) 0.012(2) 0.006(2) 0.000(3)
C58 0.049(3) 0.057(4) 0.029(3) 0.015(3) 0.009(3) 0.021(3)
C59 0.033(3) 0.066(4) 0.034(3) 0.009(3) 0.013(2) 0.016(3)
C60 0.026(2) 0.049(3) 0.025(2) 0.003(2) 0.007(2) 0.003(2)
C61 0.026(2) 0.024(2) 0.025(2) -0.0008(18) 0.0148(19) 0.0008(18)
C62 0.031(2) 0.027(2) 0.027(2) -0.0023(19) 0.014(2) 0.004(2)
C63 0.031(3) 0.038(3) 0.036(3) -0.009(2) 0.016(2) -0.004(2)
C64 0.052(3) 0.029(3) 0.051(3) -0.010(2) 0.028(3) -0.014(2)
C65 0.064(4) 0.021(3) 0.055(4) 0.002(2) 0.027(3) 0.003(3)
C66 0.039(3) 0.031(3) 0.034(3) 0.003(2) 0.013(2) 0.009(2)
C67 0.019(2) 0.037(3) 0.023(2) 0.000(2) 0.0092(18) 0.0012(19)
C68 0.031(3) 0.040(3) 0.031(3) 0.005(2) 0.018(2) 0.001(2)
C69 0.032(3) 0.053(3) 0.040(3) 0.009(3) 0.018(2) -0.001(2)
C70 0.035(3) 0.080(5) 0.031(3) 0.000(3) 0.018(2) -0.009(3)
C71 0.048(3) 0.052(3) 0.033(3) -0.012(3) 0.026(3) -0.001(3)
C72 0.037(3) 0.043(3) 0.040(3) -0.011(2) 0.024(2) -0.004(2)
C73 0.029(2) 0.022(2) 0.032(2) 0.0056(19) 0.015(2) 0.0002(19)
C74 0.041(3) 0.031(3) 0.045(3) 0.000(2) 0.024(3) -0.004(2)
C75 0.046(3) 0.038(3) 0.067(4) 0.001(3) 0.040(3) 0.003(3)
C76 0.028(3) 0.047(3) 0.062(4) 0.013(3) 0.025(3) 0.000(2)
C77 0.033(3) 0.043(3) 0.046(3) 0.006(3) 0.014(3) -0.006(2)
C78 0.031(3) 0.032(3) 0.032(3) 0.004(2) 0.013(2) -0.001(2)
C79 0.036(3) 0.017(2) 0.029(2) 0.0006(18) 0.012(2) -0.0008(19)
C80 0.038(3) 0.031(3) 0.034(3) 0.004(2) 0.011(2) 0.001(2)
C81 0.041(3) 0.040(3) 0.036(3) 0.005(2) 0.005(2) 0.002(2)
C82 0.053(4) 0.032(3) 0.027(3) 0.008(2) 0.001(2) -0.003(3)
C83 0.057(4) 0.033(3) 0.032(3) 0.005(2) 0.020(3) -0.002(3)
C84 0.047(3) 0.028(3) 0.029(3) 0.003(2) 0.017(2) 0.001(2)
Se4 0.0290(3) 0.0328(3) 0.0319(3) -0.0024(2) 0.0092(2) -0.0049(2)
O101 0.0389(19) 0.0305(18) 0.0275(17) 0.0035(14) 0.0174(15) 0.0083(15)
C102 0.061(4) 0.065(4) 0.038(3) 0.017(3) 0.019(3) 0.013(3)
C103 0.059(5) 0.055(4) 0.079(5) 0.016(4) 0.006(4) 0.005(4)
C104 0.050(4) 0.041(4) 0.131(8) -0.001(4) 0.044(5) 0.016(3)
C105 0.074(5) 0.063(4) 0.062(4) -0.011(4) 0.042(4) 0.010(4)
O111 0.037(2) 0.042(2) 0.039(2) -0.0057(17) 0.0174(17) -0.0105(17)
C112 0.052(4) 0.049(4) 0.056(4) -0.020(3) 0.013(3) -0.013(3)
C113 0.059(4) 0.047(4) 0.083(5) -0.008(4) 0.024(4) -0.015(3)
C114 0.107(7) 0.063(5) 0.070(5) 0.014(4) 0.015(5) -0.033(5)
C115 0.074(5) 0.058(4) 0.053(4) -0.001(3) 0.033(4) -0.025(4)
O121 0.0242(17) 0.046(2) 0.0359(19) 0.0046(16) 0.0133(15) 0.0011(15)
C122 0.047(4) 0.086(5) 0.045(4) 0.004(4) 0.003(3) -0.006(4)
C123 0.035(4) 0.117(8) 0.099(7) 0.027(6) 0.009(4) -0.010(4)
C124 0.058(4) 0.080(5) 0.091(6) 0.012(5) 0.050(4) 0.010(4)
C125 0.057(4) 0.076(5) 0.057(4) 0.004(4) 0.039(3) -0.004(4)
O131 0.0341(19) 0.0313(19) 0.045(2) -0.0056(16) 0.0180(17) -0.0093(15)
C132 0.036(3) 0.043(3) 0.048(3) -0.008(3) 0.020(3) -0.008(2)
C133 0.036(3) 0.047(4) 0.061(4) 0.009(3) 0.007(3) -0.012(3)
C134 0.042(3) 0.036(3) 0.050(3) 0.001(3) 0.014(3) -0.007(3)
C135 0.044(3) 0.039(3) 0.058(4) -0.011(3) 0.029(3) -0.008(3)
C11 0.025(2) 0.024(2) 0.022(2) 0.0011(18) 0.0096(19) -0.0011(18)
O61A 0.024(4) 0.050(5) 0.055(7) -0.004(4) 0.013(3) 0.006(3)
C62A 0.035(5) 0.052(5) 0.061(8) 0.000(6) 0.025(5) 0.013(4)
C63A 0.032(4) 0.061(6) 0.131(11) 0.010(7) 0.035(6) 0.009(4)
C64A 0.031(5) 0.062(6) 0.081(7) -0.001(5) 0.019(5) -0.010(4)
C65A 0.031(5) 0.050(5) 0.058(7) -0.009(5) 0.010(5) 0.006(4)
O61B 0.022(11) 0.054(15) 0.06(2) -0.004(14) -0.005(11) -0.006(10)
C62B 0.039(17) 0.042(13) 0.043(19) -0.011(14) 0.003(14) -0.002(10)
C63B 0.016(10) 0.042(13) 0.069(18) -0.014(11) -0.003(10) 0.013(9)
C64B 0.040(14) 0.057(16) 0.10(2) 0.008(16) -0.020(17) -0.017(12)
C65B 0.035(15) 0.063(15) 0.08(2) 0.036(17) -0.029(15) -0.012(11)

loop_
_atom_type_symbol
_atom_type_description
_atom_type_scat_dispersion_real
_atom_type_scat_dispersion_imag
_atom_type_scat_source
C C 0.0181 0.0091 'International Tables Vol C Tables 4.2.6.8 and 6.1.1.4'
H H 0.0000 0.0000 'International Tables Vol C Tables 4.2.6.8 and 6.1.1.4'
N N 0.0311 0.0180 'International Tables Vol C Tables 4.2.6.8 and 6.1.1.4'
O O 0.0492 0.0322 'International Tables Vol C Tables 4.2.6.8 and 6.1.1.4'
P P 0.2955 0.4335 'International Tables Vol C Tables 4.2.6.8 and 6.1.1.4'
K K 0.3868 1.0657 'International Tables Vol C Tables 4.2.6.8 and 6.1.1.4'
Se Se -0.7943 1.1372 'International Tables Vol C Tables 4.2.6.8 and 6.1.1.4'

loop_
_exptl_crystal_face_index_h
_exptl_crystal_face_index_k
_exptl_crystal_face_index_l
_exptl_crystal_face_perp_dist
1 -2 18 0.0641
8 8 4 0.0509
-2 2 -18 0.0150
-8 -8 0 0.0764
16 -4 -10 0.0404
-16 4 10 0.0415

loop_
_geom_angle_atom_site_label_1
_geom_angle_atom_site_label_2
_geom_angle_atom_site_label_3
_geom_angle
_geom_angle_site_symmetry_1
_geom_angle_site_symmetry_3
_geom_angle_publ_flag
C75A O71A C72A 104.6(15) . . ?
O71A C72A C73A 102.2(16) . . ?
O71A C72A H72A 111.3 . . ?
C73A C72A H72A 111.3 . . ?
O71A C72A H72B 111.3 . . ?
C73A C72A H72B 111.3 . . ?
H72A C72A H72B 109.2 . . ?
C74A C73A C72A 102.3(15) . . ?
C74A C73A H73A 111.3 . . ?
C72A C73A H73A 111.3 . . ?
C74A C73A H73B 111.3 . . ?
C72A C73A H73B 111.3 . . ?
H73A C73A H73B 109.2 . . ?
C75A C74A C73A 104.7(14) . . ?
C75A C74A H74A 110.8 . . ?
C73A C74A H74A 110.8 . . ?
C75A C74A H74B 110.8 . . ?
C73A C74A H74B 110.8 . . ?
H74A C74A H74B 108.9 . . ?
O71A C75A C74A 108.8(14) . . ?
O71A C75A H75A 109.9 . . ?
C74A C75A H75A 109.9 . . ?
O71A C75A H75B 109.9 . . ?
C74A C75A H75B 109.9 . . ?
H75A C75A H75B 108.3 . . ?
C72B O71B C75B 107.1(7) . . ?
O71B C72B C73B 108.7(8) . . ?
O71B C72B H72C 110.0 . . ?
C73B C72B H72C 110.0 . . ?
O71B C72B H72D 110.0 . . ?
C73B C72B H72D 110.0 . . ?
H72C C72B H72D 108.3 . . ?
C74B C73B C72B 104.5(8) . . ?
C74B C73B H73C 110.9 . . ?
C72B C73B H73C 110.9 . . ?
C74B C73B H73D 110.9 . . ?
C72B C73B H73D 110.9 . . ?
H73C C73B H73D 108.9 . . ?
C75B C74B C73B 106.8(9) . . ?
C75B C74B H74C 110.4 . . ?
C73B C74B H74C 110.4 . . ?
C75B C74B H74D 110.4 . . ?
C73B C74B H74D 110.4 . . ?
H74C C74B H74D 108.6 . . ?
C74B C75B O71B 108.5(8) . . ?
C74B C75B H75C 110.0 . . ?
O71B C75B H75C 110.0 . . ?
C74B C75B H75D 110.0 . . ?
O71B C75B H75D 110.0 . . ?
H75C C75B H75D 108.4 . . ?
C82A O81A C85A 103.9(10) . . ?
O81A C82A C83A 107.1(8) . . ?
O81A C82A H82A 110.3 . . ?
C83A C82A H82A 110.3 . . ?
O81A C82A H82B 110.3 . . ?
C83A C82A H82B 110.3 . . ?
H82A C82A H82B 108.5 . . ?
C84A C83A C82A 104.3(8) . . ?
C84A C83A H83A 110.9 . . ?
C82A C83A H83A 110.9 . . ?
C84A C83A H83B 110.9 . . ?
C82A C83A H83B 110.9 . . ?
H83A C83A H83B 108.9 . . ?
C85A C84A C83A 104.5(10) . . ?
C85A C84A H84A 110.9 . . ?
C83A C84A H84A 110.9 . . ?
C85A C84A H84B 110.9 . . ?
C83A C84A H84B 110.9 . . ?
H84A C84A H84B 108.9 . . ?
O81A C85A C84A 104.1(9) . . ?
O81A C85A H85A 110.9 . . ?
C84A C85A H85A 110.9 . . ?
O81A C85A H85B 110.9 . . ?
C84A C85A H85B 110.9 . . ?
H85A C85A H85B 109.0 . . ?
C82B O81B C85B 106.3(13) . . ?
O81B C82B C83B 107.8(13) . . ?
O81B C82B H82C 110.1 . . ?
C83B C82B H82C 110.1 . . ?
O81B C82B H82D 110.1 . . ?
C83B C82B H82D 110.1 . . ?
H82C C82B H82D 108.5 . . ?
C82B C83B C84B 105.6(13) . . ?
C82B C83B H83C 110.6 . . ?
C84B C83B H83C 110.6 . . ?
C82B C83B H83D 110.6 . . ?
C84B C83B H83D 110.6 . . ?
H83C C83B H83D 108.8 . . ?
C85B C84B C83B 103.5(12) . . ?
C85B C84B H84C 111.1 . . ?
C83B C84B H84C 111.1 . . ?
C85B C84B H84D 111.1 . . ?
C83B C84B H84D 111.1 . . ?
H84C C84B H84D 109.0 . . ?
O81B C85B C84B 105.2(15) . . ?
O81B C85B H85C 110.7 . . ?
C84B C85B H85C 110.7 . . ?
O81B C85B H85D 110.7 . . ?
C84B C85B H85D 110.7 . . ?
H85C C85B H85D 108.8 . . ?
C92A O91A C95A 106.9(10) . . ?
O91A C92A C93A 106.6(10) . . ?
O91A C92A H92A 110.4 . . ?
C93A C92A H92A 110.4 . . ?
O91A C92A H92B 110.4 . . ?
C93A C92A H92B 110.4 . . ?
H92A C92A H92B 108.6 . . ?
C92A C93A C94A 101.9(11) . . ?
C92A C93A H93A 111.4 . . ?
C94A C93A H93A 111.4 . . ?
C92A C93A H93B 111.4 . . ?
C94A C93A H93B 111.4 . . ?
H93A C93A H93B 109.2 . . ?
C95A C94A C93A 105.7(11) . . ?
C95A C94A H94A 110.6 . . ?
C93A C94A H94A 110.6 . . ?
C95A C94A H94B 110.6 . . ?
C93A C94A H94B 110.6 . . ?
H94A C94A H94B 108.7 . . ?
O91A C95A C94A 108.4(11) . . ?
O91A C95A H95A 110.0 . . ?
C94A C95A H95A 110.0 . . ?
O91A C95A H95B 110.0 . . ?
C94A C95A H95B 110.0 . . ?
H95A C95A H95B 108.4 . . ?
C92B O91B C95B 110.2(12) . . ?
O91B C92B C93B 104.6(12) . . ?
O91B C92B H92C 110.8 . . ?
C93B C92B H92C 110.8 . . ?
O91B C92B H92D 110.8 . . ?
C93B C92B H92D 110.8 . . ?
H92C C92B H92D 108.9 . . ?
C92B C93B C94B 100.5(12) . . ?
C92B C93B H93C 111.7 . . ?
C94B C93B H93C 111.7 . . ?
C92B C93B H93D 111.7 . . ?
C94B C93B H93D 111.7 . . ?
H93C C93B H93D 109.5 . . ?
C95B C94B C93B 105.1(12) . . ?
C95B C94B H94C 110.7 . . ?
C93B C94B H94C 110.7 . . ?
C95B C94B H94D 110.7 . . ?
C93B C94B H94D 110.7 . . ?
H94C C94B H94D 108.8 . . ?
O91B C95B C94B 105.9(11) . . ?
O91B C95B H95C 110.6 . . ?
C94B C95B H95C 110.6 . . ?
O91B C95B H95D 110.6 . . ?
C94B C95B H95D 110.6 . . ?
H95C C95B H95D 108.7 . . ?
O3 K1 O6 76.40(10) . . ?
O3 K1 O131 144.18(11) . . ?
O6 K1 O131 138.50(11) . . ?
O3 K1 O121 80.31(10) . . ?
O6 K1 O121 76.34(10) . . ?
O131 K1 O121 98.34(11) . . ?
O3 K1 Se6 114.81(8) . . ?
O6 K1 Se6 74.19(7) . . ?
O131 K1 Se6 88.34(9) . . ?
O121 K1 Se6 141.99(8) . . ?
O3 K1 C125 100.40(14) . . ?
O6 K1 C125 69.42(15) . . ?
O131 K1 C125 89.22(15) . . ?
O121 K1 C125 23.63(14) . . ?
Se6 K1 C125 120.50(12) . . ?
O3 K1 Se3 74.32(7) . . ?
O6 K1 Se3 110.50(7) . . ?
O131 K1 Se3 94.07(8) . . ?
O121 K1 Se3 150.89(8) . . ?
Se6 K1 Se3 64.20(2) . . ?
C125 K1 Se3 174.40(12) . . ?
O3 K1 K2 55.11(7) . . ?
O6 K1 K2 54.54(7) . . ?
O131 K1 K2 143.43(9) . . ?
O121 K1 K2 117.84(8) . . ?
Se6 K1 K2 60.32(2) . . ?
C125 K1 K2 121.79(13) . . ?
Se3 K1 K2 56.86(2) . . ?
O3 K1 K5 45.54(7) . . ?
O6 K1 K5 47.82(7) . . ?
O131 K1 K5 144.39(9) . . ?
O121 K1 K5 46.08(8) . . ?
Se6 K1 K5 119.75(3) . . ?
C125 K1 K5 58.55(13) . . ?
Se3 K1 K5 116.97(3) . . ?
K2 K1 K5 72.05(3) . . ?
C1 P1 C13 103.6(2) . . ?
C1 P1 C19 109.2(2) . . ?
C13 P1 C19 104.0(2) . . ?
C1 P1 Se1 116.51(16) . . ?
C13 P1 Se1 111.65(16) . . ?
C19 P1 Se1 110.95(16) . . ?
C2 O1 K3 149.7(3) . . ?
C2 O1 K2 118.8(3) . . ?
K3 O1 K2 90.14(9) . . ?
C2 O1 K4 83.1(2) . . ?
K3 O1 K4 81.78(9) . . ?
K2 O1 K4 102.62(10) . . ?
C4 N1 C6 119.9(3) . . ?
C4 N1 C2 119.6(3) . . ?
C6 N1 C2 117.5(3) . . ?
C4 N1 K5 65.3(2) . . ?
C6 N1 K5 81.5(2) . . ?
C2 N1 K5 141.4(3) . . ?
C4 N1 K4 83.3(2) . . ?
C6 N1 K4 141.4(3) . . ?
C2 N1 K4 62.3(2) . . ?
K5 N1 K4 81.70(8) . . ?
C4 N1 K2 142.9(3) . . ?
C6 N1 K2 63.2(2) . . ?
C2 N1 K2 80.3(2) . . ?
K5 N1 K2 79.75(8) . . ?
K4 N1 K2 79.65(8) . . ?
C2 C1 P1 119.3(3) . . ?
C2 C1 H1 120.4 . . ?
P1 C1 H1 120.4 . . ?
C3 P2 C25 108.0(2) . . ?
C3 P2 C31 105.4(2) . . ?
C25 P2 C31 105.2(2) . . ?
C3 P2 Se2 116.38(16) . . ?
C25 P2 Se2 111.37(17) . . ?
C31 P2 Se2 109.75(16) . . ?
C4 O2 K6 141.2(3) . . ?
C4 O2 K4 118.0(3) . . ?
K6 O2 K4 85.62(9) . . ?
C4 O2 K5 71.9(2) . . ?
K6 O2 K5 75.79(8) . . ?
K4 O2 K5 95.43(9) . . ?
C10 N2 C8 118.6(3) . . ?
C10 N2 C12 117.7(3) . . ?
C8 N2 C12 121.2(4) . . ?
C10 N2 K2 138.2(3) . . ?
C8 N2 K2 83.9(2) . . ?
C12 N2 K2 64.7(2) . . ?
O1 C2 C1 125.4(4) . . ?
O1 C2 N1 117.1(4) . . ?
C1 C2 N1 117.5(4) . . ?
O1 C2 K4 72.5(2) . . ?
C1 C2 K4 105.0(3) . . ?
N1 C2 K4 92.7(2) . . ?
O1 C2 K2 42.8(2) . . ?
C1 C2 K2 162.8(3) . . ?
N1 C2 K2 75.8(2) . . ?
K4 C2 K2 84.19(10) . . ?
O1 K2 O101 79.71(10) . . ?
O1 K2 O4 74.13(9) . . ?
O101 K2 O4 72.31(10) . . ?
O1 K2 C12 116.92(11) . . ?
O101 K2 C12 121.83(11) . . ?
O4 K2 C12 62.00(10) . . ?
O1 K2 O6 119.94(9) . . ?
O101 K2 O6 144.26(9) . . ?
O4 K2 O6 84.30(9) . . ?
C12 K2 O6 24.17(10) . . ?
O1 K2 O3 82.31(9) . . ?
O101 K2 O3 150.26(9) . . ?
O4 K2 O3 124.66(9) . . ?
C12 K2 O3 87.48(10) . . ?
O6 K2 O3 65.47(8) . . ?
O1 K2 C6 61.26(11) . . ?
O101 K2 C6 128.04(11) . . ?
O4 K2 C6 121.70(11) . . ?
C12 K2 C6 106.56(12) . . ?
O6 K2 C6 87.16(10) . . ?
O3 K2 C6 23.78(10) . . ?
O1 K2 N2 91.68(9) . . ?
O101 K2 N2 114.74(10) . . ?
O4 K2 N2 43.68(9) . . ?
C12 K2 N2 25.84(10) . . ?
O6 K2 N2 42.23(8) . . ?
O3 K2 N2 89.18(9) . . ?
C6 K2 N2 100.17(11) . . ?
O1 K2 Se3 111.53(7) . . ?
O101 K2 Se3 94.24(8) . . ?
O4 K2 Se3 164.62(7) . . ?
C12 K2 Se3 122.95(9) . . ?
O6 K2 Se3 103.80(6) . . ?
O3 K2 Se3 70.70(6) . . ?
C6 K2 Se3 72.33(9) . . ?
N2 K2 Se3 146.03(7) . . ?
O1 K2 C102 98.60(14) . . ?
O101 K2 C102 23.37(12) . . ?
O4 K2 C102 64.73(14) . . ?
C12 K2 C102 100.75(14) . . ?
O6 K2 C102 121.44(12) . . ?
O3 K2 C102 170.10(13) . . ?
C6 K2 C102 151.33(13) . . ?
N2 K2 C102 100.63(13) . . ?
Se3 K2 C102 99.97(13) . . ?
O1 K2 N1 41.86(9) . . ?
O101 K2 N1 119.91(10) . . ?
O4 K2 N1 97.53(9) . . ?
C12 K2 N1 100.68(11) . . ?
O6 K2 N1 89.07(9) . . ?
O3 K2 N1 41.01(8) . . ?
C6 K2 N1 24.65(10) . . ?
N2 K2 N1 85.24(9) . . ?
Se3 K2 N1 95.67(6) . . ?
C102 K2 N1 140.42(13) . . ?
O1 K2 C8 80.77(10) . . ?
O101 K2 C8 91.28(10) . . ?
O4 K2 C8 19.36(9) . . ?
C12 K2 C8 44.98(11) . . ?
O6 K2 C8 65.70(9) . . ?
O3 K2 C8 109.00(9) . . ?
C6 K2 C8 112.84(11) . . ?
N2 K2 C8 24.34(9) . . ?
Se3 K2 C8 167.24(8) . . ?
C102 K2 C8 80.84(14) . . ?
N1 K2 C8 91.51(9) . . ?
O1 K3 O61B 141.9(15) . . ?
O1 K3 O4 76.29(9) . . ?
O61B K3 O4 141.3(14) . . ?
O1 K3 O61A 148.5(4) . . ?
O4 K3 O61A 134.6(4) . . ?
O1 K3 O101 80.85(10) . . ?
O61B K3 O101 101.7(11) . . ?
O4 K3 O101 73.38(10) . . ?
O61A K3 O101 100.4(3) . . ?
O1 K3 C65B 134.3(8) . . ?
O61B K3 C65B 23.1(7) . . ?
O4 K3 C65B 142.5(11) . . ?
O101 K3 C65B 124.7(7) . . ?
O1 K3 Se4 108.72(7) . . ?
O61B K3 Se4 90.4(13) . . ?
O4 K3 Se4 77.27(7) . . ?
O61A K3 Se4 88.0(4) . . ?
O101 K3 Se4 145.90(8) . . ?
C65B K3 Se4 72.4(10) . . ?
O1 K3 C102 98.51(13) . . ?
O61B K3 C102 96.1(10) . . ?
O4 K3 C102 64.42(13) . . ?
O61A K3 C102 92.5(3) . . ?
O101 K3 C102 22.54(12) . . ?
C65B K3 C102 118.2(6) . . ?
Se4 K3 C102 125.51(11) . . ?
O1 K3 Se1 72.62(7) . . ?
O61B K3 Se1 86.1(11) . . ?
O4 K3 Se1 120.45(7) . . ?
O61A K3 Se1 90.9(3) . . ?
O101 K3 Se1 144.73(8) . . ?
C65B K3 Se1 66.1(6) . . ?
Se4 K3 Se1 66.91(2) . . ?
C102 K3 Se1 167.22(11) . . ?
O1 K3 K4 52.01(7) . . ?
O61B K3 K4 140.1(10) . . ?
O4 K3 K4 59.74(7) . . ?
O61A K3 K4 141.0(3) . . ?
O101 K3 K4 118.18(8) . . ?
C65B K3 K4 117.0(6) . . ?
Se4 K3 K4 57.35(2) . . ?
C102 K3 K4 121.07(11) . . ?
Se1 K3 K4 61.00(2) . . ?
O1 K3 K2 45.61(7) . . ?
O61B K3 K2 147.6(11) . . ?
O4 K3 K2 46.15(7) . . ?
O61A K3 K2 146.5(3) . . ?
O101 K3 K2 46.09(7) . . ?
C65B K3 K2 169.2(9) . . ?
Se4 K3 K2 118.43(3) . . ?
C102 K3 K2 56.00(11) . . ?
Se1 K3 K2 117.44(3) . . ?
K4 K3 K2 72.15(3) . . ?
C5 P3 C43 104.1(2) . . ?
C5 P3 C37 108.4(2) . . ?
C43 P3 C37 106.9(2) . . ?
C5 P3 Se3 117.22(16) . . ?
C43 P3 Se3 110.37(17) . . ?
C37 P3 Se3 109.27(16) . . ?
C6 O3 K1 146.8(3) . . ?
C6 O3 K5 118.2(3) . . ?
K1 O3 K5 90.20(10) . . ?
C6 O3 K2 79.2(2) . . ?
K1 O3 K2 79.69(9) . . ?
K5 O3 K2 98.98(10) . . ?
C4 C3 P2 119.0(3) . . ?
C4 C3 K5 62.6(2) . . ?
P2 C3 K5 100.06(18) . . ?
C4 C3 H3 120.5 . . ?
P2 C3 H3 120.5 . . ?
K5 C3 H3 106.3 . . ?
C9 P5 C67 104.0(2) . . ?
C9 P5 C61 107.9(2) . . ?
C67 P5 C61 105.0(2) . . ?
C9 P5 Se5 116.95(16) . . ?
C67 P5 Se5 112.03(15) . . ?
C61 P5 Se5 110.16(15) . . ?
C10 O5 K6 151.2(3) . . ?
C10 O5 K4 120.0(3) . . ?
K6 O5 K4 88.44(9) . . ?
C10 O5 K5 84.3(2) . . ?
K6 O5 K5 83.76(9) . . ?
K4 O5 K5 104.49(10) . . ?
C6 C5 P3 119.2(3) . . ?
C6 C5 H5 120.4 . . ?
P3 C5 H5 120.4 . . ?
P6 Se6 K1 90.48(4) . . ?
P6 Se6 K2 88.59(4) . . ?
K1 Se6 K2 63.37(2) . . ?
O5 K4 O2 73.20(9) . . ?
O5 K4 O111 83.47(10) . . ?
O2 K4 O111 71.98(10) . . ?
O5 K4 O1 114.72(9) . . ?
O2 K4 O1 82.83(9) . . ?
O111 K4 O1 143.30(10) . . ?
O5 K4 C2 112.17(11) . . ?
O2 K4 C2 60.33(11) . . ?
O111 K4 C2 120.32(12) . . ?
O1 K4 C2 24.45(10) . . ?
O5 K4 C8 60.71(10) . . ?
O2 K4 C8 120.67(11) . . ?
O111 K4 C8 131.26(12) . . ?
O1 K4 C8 84.48(11) . . ?
C2 K4 C8 104.15(12) . . ?
O5 K4 O4 80.71(8) . . ?
O2 K4 O4 123.86(9) . . ?
O111 K4 O4 152.30(10) . . ?
O1 K4 O4 64.40(8) . . ?
C2 K4 O4 86.82(10) . . ?
C8 K4 O4 22.75(10) . . ?
O5 K4 N1 88.07(9) . . ?
O2 K4 N1 42.20(9) . . ?
O111 K4 N1 112.86(10) . . ?
O1 K4 N1 41.95(8) . . ?
C2 K4 N1 25.01(10) . . ?
C8 K4 N1 98.72(11) . . ?
O4 K4 N1 89.24(8) . . ?
O5 K4 C115 101.53(15) . . ?
O2 K4 C115 63.20(14) . . ?
O111 K4 C115 24.03(14) . . ?
O1 K4 C115 119.83(14) . . ?
C2 K4 C115 98.46(15) . . ?
C8 K4 C115 155.29(15) . . ?
O4 K4 C115 172.87(14) . . ?
N1 K4 C115 97.57(14) . . ?
O5 K4 Se4 114.26(7) . . ?
O2 K4 Se4 164.76(8) . . ?
O111 K4 Se4 95.12(8) . . ?
O1 K4 Se4 104.48(7) . . ?
C2 K4 Se4 123.67(9) . . ?
C8 K4 Se4 73.84(8) . . ?
O4 K4 Se4 71.27(6) . . ?
N1 K4 Se4 146.41(7) . . ?
C115 K4 Se4 101.72(13) . . ?
O5 K4 C7 61.39(10) . . ?
O2 K4 C7 133.24(11) . . ?
O111 K4 C7 111.17(11) . . ?
O1 K4 C7 105.53(10) . . ?
C2 K4 C7 127.18(12) . . ?
C8 K4 C7 23.72(11) . . ?
O4 K4 C7 41.13(9) . . ?
N1 K4 C7 121.83(10) . . ?
C115 K4 C7 134.23(15) . . ?
Se4 K4 C7 58.40(8) . . ?
O5 K4 C10 18.04(9) . . ?
O2 K4 C10 85.44(10) . . ?
O111 K4 C10 99.92(11) . . ?
O1 K4 C10 104.29(10) . . ?
C2 K4 C10 109.25(11) . . ?
C8 K4 C10 43.03(10) . . ?
O4 K4 C10 62.68(9) . . ?
N1 K4 C10 88.49(9) . . ?
C115 K4 C10 119.35(15) . . ?
Se4 K4 C10 105.22(7) . . ?
C7 K4 C10 47.80(10) . . ?
C7 P4 C55 108.2(2) . . ?
C7 P4 C49 103.3(2) . . ?
C55 P4 C49 106.1(2) . . ?
C7 P4 Se4 117.96(18) . . ?
C55 P4 Se4 108.94(17) . . ?
C49 P4 Se4 111.59(19) . . ?
C8 O4 K3 140.5(3) . . ?
C8 O4 K2 114.6(3) . . ?
K3 O4 K2 89.17(9) . . ?
C8 O4 K4 72.5(2) . . ?
K3 O4 K4 75.02(8) . . ?
K2 O4 K4 93.58(9) . . ?
O2 C4 C3 125.3(4) . . ?
O2 C4 N1 116.5(4) . . ?
C3 C4 N1 118.1(4) . . ?
O2 C4 K5 85.2(2) . . ?
C3 C4 K5 94.0(3) . . ?
N1 C4 K5 89.6(2) . . ?
O2 C4 K4 43.6(2) . . ?
C3 C4 K4 168.8(3) . . ?
N1 C4 K4 72.9(2) . . ?
K5 C4 K4 84.09(10) . . ?
P5 Se5 K5 89.97(4) . . ?
P5 Se5 K6 83.81(4) . . ?
K5 Se5 K6 61.81(2) . . ?
C11 P6 C79 105.2(2) . . ?
C11 P6 C73 110.0(2) . . ?
C79 P6 C73 105.5(2) . . ?
C11 P6 Se6 116.62(16) . . ?
C79 P6 Se6 107.93(16) . . ?
C73 P6 Se6 110.76(16) . . ?
C12 O6 K1 145.5(3) . . ?
C12 O6 K5 119.5(3) . . ?
K1 O6 K5 87.12(9) . . ?
C12 O6 K2 76.0(2) . . ?
K1 O6 K2 79.42(8) . . ?
K5 O6 K2 97.07(9) . . ?
O3 C6 C5 125.8(4) . . ?
O3 C6 N1 117.1(4) . . ?
C5 C6 N1 117.1(4) . . ?
O3 C6 K2 77.0(2) . . ?
C5 C6 K2 99.1(3) . . ?
N1 C6 K2 92.1(2) . . ?
O3 C6 K5 43.1(2) . . ?
C5 C6 K5 167.9(3) . . ?
N1 C6 K5 74.3(2) . . ?
K2 C6 K5 83.58(10) . . ?
C8 C7 P4 121.9(4) . . ?
C8 C7 K4 65.8(3) . . ?
P4 C7 K4 95.2(2) . . ?
C8 C7 H7 119.1 . . ?
P4 C7 H7 119.1 . . ?
K4 C7 H7 109.1 . . ?
O4 C8 C7 125.7(4) . . ?
O4 C8 N2 117.7(4) . . ?
C7 C8 N2 116.5(4) . . ?
O4 C8 K4 84.7(2) . . ?
C7 C8 K4 90.4(3) . . ?
N2 C8 K4 92.2(2) . . ?
O4 C8 K2 46.0(2) . . ?
C7 C8 K2 170.0(3) . . ?
N2 C8 K2 71.8(2) . . ?
K4 C8 K2 83.37(10) . . ?
C10 C9 P5 120.0(3) . . ?
C10 C9 H9 120.0 . . ?
P5 C9 H9 120.0 . . ?
O5 C10 C9 125.4(4) . . ?
O5 C10 N2 116.8(4) . . ?
C9 C10 N2 117.7(4) . . ?
O5 C10 K5 71.3(2) . . ?
C9 C10 K5 102.9(3) . . ?
N2 C10 K5 95.8(2) . . ?
O5 C10 K4 42.0(2) . . ?
C9 C10 K4 162.6(3) . . ?
N2 C10 K4 76.3(2) . . ?
K5 C10 K4 84.76(10) . . ?
O3 K5 O121 79.06(10) . . ?
O3 K5 O6 73.36(9) . . ?
O121 K5 O6 74.12(10) . . ?
O3 K5 O5 117.90(10) . . ?
O121 K5 O5 144.46(10) . . ?
O6 K5 O5 81.17(9) . . ?
O3 K5 C10 115.13(11) . . ?
O121 K5 C10 121.19(12) . . ?
O6 K5 C10 59.12(10) . . ?
O5 K5 C10 24.44(10) . . ?
O3 K5 C4 61.77(11) . . ?
O121 K5 C4 129.42(12) . . ?
O6 K5 C4 118.52(11) . . ?
O5 K5 C4 84.83(10) . . ?
C10 K5 C4 104.54(12) . . ?
O3 K5 O2 82.30(9) . . ?
O121 K5 O2 151.11(10) . . ?
O6 K5 O2 121.01(9) . . ?
O5 K5 O2 64.33(8) . . ?
C10 K5 O2 86.73(10) . . ?
C4 K5 O2 22.96(10) . . ?
O3 K5 N1 42.65(9) . . ?
O121 K5 N1 120.68(10) . . ?
O6 K5 N1 94.10(9) . . ?
O5 K5 N1 85.73(9) . . ?
C10 K5 N1 97.54(10) . . ?
C4 K5 N1 25.05(10) . . ?
O2 K5 N1 40.54(8) . . ?
O3 K5 C3 61.75(10) . . ?
O121 K5 C3 110.28(11) . . ?
O6 K5 C3 132.24(10) . . ?
O5 K5 C3 105.23(10) . . ?
C10 K5 C3 127.04(12) . . ?
C4 K5 C3 23.40(11) . . ?
O2 K5 C3 40.90(9) . . ?
N1 K5 C3 41.23(10) . . ?
O3 K5 C6 18.65(10) . . ?
O121 K5 C6 96.90(11) . . ?
O6 K5 C6 83.39(10) . . ?
O5 K5 C6 105.29(10) . . ?
C10 K5 C6 109.92(11) . . ?
C4 K5 C6 44.02(11) . . ?
O2 K5 C6 63.72(9) . . ?
N1 K5 C6 24.11(9) . . ?
C3 K5 C6 48.99(10) . . ?
O3 K5 Se5 171.48(8) . . ?
O121 K5 Se5 92.77(8) . . ?
O6 K5 Se5 106.95(7) . . ?
O5 K5 Se5 70.29(6) . . ?
C10 K5 Se5 71.15(8) . . ?
C4 K5 Se5 123.50(9) . . ?
O2 K5 Se5 104.28(6) . . ?
N1 K5 Se5 144.60(7) . . ?
C3 K5 Se5 119.91(8) . . ?
C6 K5 Se5 167.51(8) . . ?
O3 K5 Se2 113.42(7) . . ?
O121 K5 Se2 102.41(8) . . ?
O6 K5 Se2 171.98(7) . . ?
O5 K5 Se2 98.60(6) . . ?
C10 K5 Se2 118.85(9) . . ?
C4 K5 Se2 69.34(8) . . ?
O2 K5 Se2 65.41(6) . . ?
N1 K5 Se2 93.88(7) . . ?
C3 K5 Se2 55.64(7) . . ?
C6 K5 Se2 104.34(7) . . ?
Se5 K5 Se2 65.68(2) . . ?
O5 K6 O2 76.70(10) . . ?
O5 K6 O111 87.31(11) . . ?
O2 K6 O111 73.89(11) . . ?
O5 K6 Se2 113.54(8) . . ?
O2 K6 Se2 75.47(7) . . ?
O111 K6 Se2 137.33(9) . . ?
O5 K6 C66 81.53(11) . . ?
O2 K6 C66 157.89(11) . . ?
O111 K6 C66 101.56(13) . . ?
Se2 K6 C66 117.53(10) . . ?
O5 K6 C115 102.52(15) . . ?
O2 K6 C115 62.50(14) . . ?
O111 K6 C115 22.48(14) . . ?
Se2 K6 C115 115.11(12) . . ?
C66 K6 C115 119.78(15) . . ?
O5 K6 Se5 72.94(7) . . ?
O2 K6 Se5 116.80(7) . . ?
O111 K6 Se5 153.47(9) . . ?
Se2 K6 Se5 68.47(2) . . ?
C66 K6 Se5 58.89(10) . . ?
C115 K6 Se5 175.29(13) . . ?
O5 K6 K5 51.73(7) . . ?
O2 K6 K5 58.80(7) . . ?
O111 K6 K5 121.46(9) . . ?
Se2 K6 K5 62.15(2) . . ?
C66 K6 K5 109.54(10) . . ?
C115 K6 K5 119.59(13) . . ?
Se5 K6 K5 58.74(2) . . ?
O5 K6 K4 47.39(7) . . ?
O2 K6 K4 47.99(7) . . ?
O111 K6 K4 47.99(9) . . ?
Se2 K6 K4 121.25(3) . . ?
C66 K6 K4 112.78(9) . . ?
C115 K6 K4 56.45(13) . . ?
Se5 K6 K4 119.32(3) . . ?
K5 K6 K4 74.21(3) . . ?
P1 Se1 K3 86.04(4) . . ?
P1 Se1 K4 89.57(4) . . ?
K3 Se1 K4 60.87(2) . . ?
P2 Se2 K6 93.85(4) . . ?
P2 Se2 K5 87.75(4) . . ?
K6 Se2 K5 63.52(2) . . ?
P3 Se3 K2 91.52(4) . . ?
P3 Se3 K1 87.15(4) . . ?
K2 Se3 K1 64.61(2) . . ?
O6 C12 C11 125.5(4) . . ?
O6 C12 N2 116.3(4) . . ?
C11 C12 N2 118.2(4) . . ?
O6 C12 K2 79.8(2) . . ?
C11 C12 K2 99.4(3) . . ?
N2 C12 K2 89.5(2) . . ?
C18 C13 C14 118.1(5) . . ?
C18 C13 P1 122.6(4) . . ?
C14 C13 P1 119.2(4) . . ?
C13 C14 C15 120.5(5) . . ?
C13 C14 H14 119.8 . . ?
C15 C14 H14 119.8 . . ?
C16 C15 C14 120.7(6) . . ?
C16 C15 H15 119.6 . . ?
C14 C15 H15 119.6 . . ?
C15 C16 C17 119.2(5) . . ?
C15 C16 H16 120.4 . . ?
C17 C16 H16 120.4 . . ?
C16 C17 C18 119.3(6) . . ?
C16 C17 H17 120.3 . . ?
C18 C17 H17 120.3 . . ?
C13 C18 C17 121.5(6) . . ?
C13 C18 H18 119.2 . . ?
C17 C18 H18 119.2 . . ?
C24 C19 C20 119.7(5) . . ?
C24 C19 P1 121.2(4) . . ?
C20 C19 P1 119.0(4) . . ?
C19 C20 C21 120.0(5) . . ?
C19 C20 H20 120.0 . . ?
C21 C20 H20 120.0 . . ?
C22 C21 C20 120.1(5) . . ?
C22 C21 H21 120.0 . . ?
C20 C21 H21 120.0 . . ?
C23 C22 C21 120.1(5) . . ?
C23 C22 H22 119.9 . . ?
C21 C22 H22 119.9 . . ?
C22 C23 C24 120.1(5) . . ?
C22 C23 H23 120.0 . . ?
C24 C23 H23 120.0 . . ?
C19 C24 C23 120.0(5) . . ?
C19 C24 H24 120.0 . . ?
C23 C24 H24 120.0 . . ?
C26 C25 C30 119.7(5) . . ?
C26 C25 P2 121.8(4) . . ?
C30 C25 P2 118.5(4) . . ?
C27 C26 C25 120.0(6) . . ?
C27 C26 H26 120.0 . . ?
C25 C26 H26 120.0 . . ?
C28 C27 C26 120.8(7) . . ?
C28 C27 H27 119.6 . . ?
C26 C27 H27 119.6 . . ?
C27 C28 C29 119.2(6) . . ?
C27 C28 H28 120.4 . . ?
C29 C28 H28 120.4 . . ?
C28 C29 C30 121.6(6) . . ?
C28 C29 H29 119.2 . . ?
C30 C29 H29 119.2 . . ?
C29 C30 C25 118.6(6) . . ?
C29 C30 H30 120.7 . . ?
C25 C30 H30 120.7 . . ?
C36 C31 C32 119.2(5) . . ?
C36 C31 P2 118.3(4) . . ?
C32 C31 P2 122.4(4) . . ?
C33 C32 C31 120.6(6) . . ?
C33 C32 H32 119.7 . . ?
C31 C32 H32 119.7 . . ?
C34 C33 C32 119.7(6) . . ?
C34 C33 H33 120.1 . . ?
C32 C33 H33 120.1 . . ?
C33 C34 C35 120.5(5) . . ?
C33 C34 H34 119.7 . . ?
C35 C34 H34 119.7 . . ?
C34 C35 C36 119.9(6) . . ?
C34 C35 H35 120.0 . . ?
C36 C35 H35 120.0 . . ?
C31 C36 C35 120.0(6) . . ?
C31 C36 H36 120.0 . . ?
C35 C36 H36 120.0 . . ?
C38 C37 C42 118.5(5) . . ?
C38 C37 P3 120.4(4) . . ?
C42 C37 P3 121.0(4) . . ?
C37 C38 C39 120.2(5) . . ?
C37 C38 H38 119.9 . . ?
C39 C38 H38 119.9 . . ?
C40 C39 C38 120.2(6) . . ?
C40 C39 H39 119.9 . . ?
C38 C39 H39 119.9 . . ?
C41 C40 C39 120.4(5) . . ?
C41 C40 H40 119.8 . . ?
C39 C40 H40 119.8 . . ?
C40 C41 C42 119.7(5) . . ?
C40 C41 H41 120.2 . . ?
C42 C41 H41 120.2 . . ?
C41 C42 C37 120.9(5) . . ?
C41 C42 H42 119.5 . . ?
C37 C42 H42 119.5 . . ?
C48 C43 C44 118.2(5) . . ?
C48 C43 P3 121.6(4) . . ?
C44 C43 P3 120.1(4) . . ?
C45 C44 C43 119.9(5) . . ?
C45 C44 H44 120.0 . . ?
C43 C44 H44 120.0 . . ?
C46 C45 C44 120.4(6) . . ?
C46 C45 H45 119.8 . . ?
C44 C45 H45 119.8 . . ?
C47 C46 C45 119.9(5) . . ?
C47 C46 H46 120.1 . . ?
C45 C46 H46 120.1 . . ?
C46 C47 C48 120.2(6) . . ?
C46 C47 H47 119.9 . . ?
C48 C47 H47 119.9 . . ?
C43 C48 C47 121.4(5) . . ?
C43 C48 H48 119.3 . . ?
C47 C48 H48 119.3 . . ?
C50 C49 C54 119.3(5) . . ?
C50 C49 P4 120.1(4) . . ?
C54 C49 P4 120.6(4) . . ?
C49 C50 C51 120.0(6) . . ?
C49 C50 H50 120.0 . . ?
C51 C50 H50 120.0 . . ?
C52 C51 C50 120.3(7) . . ?
C52 C51 H51 119.9 . . ?
C50 C51 H51 119.9 . . ?
C53 C52 C51 120.4(6) . . ?
C53 C52 H52 119.8 . . ?
C51 C52 H52 119.8 . . ?
C52 C53 C54 120.6(7) . . ?
C52 C53 H53 119.7 . . ?
C54 C53 H53 119.7 . . ?
C49 C54 C53 119.4(6) . . ?
C49 C54 H54 120.3 . . ?
C53 C54 H54 120.3 . . ?
C60 C55 C56 119.1(5) . . ?
C60 C55 P4 121.2(4) . . ?
C56 C55 P4 119.7(4) . . ?
C57 C56 C55 120.5(5) . . ?
C57 C56 H56 119.7 . . ?
C55 C56 H56 119.7 . . ?
C56 C57 C58 120.0(6) . . ?
C56 C57 H57 120.0 . . ?
C58 C57 H57 120.0 . . ?
C59 C58 C57 119.8(5) . . ?
C59 C58 H58 120.1 . . ?
C57 C58 H58 120.1 . . ?
C58 C59 C60 120.5(5) . . ?
C58 C59 H59 119.7 . . ?
C60 C59 H59 119.7 . . ?
C59 C60 C55 119.9(5) . . ?
C59 C60 H60 120.0 . . ?
C55 C60 H60 120.0 . . ?
C66 C61 C62 118.7(4) . . ?
C66 C61 P5 121.8(4) . . ?
C62 C61 P5 119.5(4) . . ?
C63 C62 C61 120.6(5) . . ?
C63 C62 H62 119.7 . . ?
C61 C62 H62 119.7 . . ?
C64 C63 C62 120.2(5) . . ?
C64 C63 H63 119.9 . . ?
C62 C63 H63 119.9 . . ?
C63 C64 C65 120.2(5) . . ?
C63 C64 H64 119.9 . . ?
C65 C64 H64 119.9 . . ?
C64 C65 C66 119.9(5) . . ?
C64 C65 H65 120.0 . . ?
C66 C65 H65 120.0 . . ?
C65 C66 C61 120.3(5) . . ?
C65 C66 K6 103.3(4) . . ?
C61 C66 K6 86.3(3) . . ?
C65 C66 H66 119.8 . . ?
C61 C66 H66 119.8 . . ?
K6 C66 H66 80.5 . . ?
C72 C67 C68 118.6(5) . . ?
C72 C67 P5 122.1(4) . . ?
C68 C67 P5 119.3(4) . . ?
C69 C68 C67 120.3(5) . . ?
C69 C68 H68 119.8 . . ?
C67 C68 H68 119.8 . . ?
C70 C69 C68 120.2(6) . . ?
C70 C69 H69 119.9 . . ?
C68 C69 H69 119.9 . . ?
C71 C70 C69 119.6(5) . . ?
C71 C70 H70 120.2 . . ?
C69 C70 H70 120.2 . . ?
C70 C71 C72 121.2(5) . . ?
C70 C71 H71 119.4 . . ?
C72 C71 H71 119.4 . . ?
C67 C72 C71 120.1(5) . . ?
C67 C72 H72 120.0 . . ?
C71 C72 H72 120.0 . . ?
C78 C73 C74 119.3(5) . . ?
C78 C73 P6 121.7(4) . . ?
C74 C73 P6 118.9(4) . . ?
C75 C74 C73 120.0(5) . . ?
C75 C74 H74 120.0 . . ?
C73 C74 H74 120.0 . . ?
C74 C75 C76 120.6(5) . . ?
C74 C75 H75 119.7 . . ?
C76 C75 H75 119.7 . . ?
C77 C76 C75 119.6(5) . . ?
C77 C76 H76 120.2 . . ?
C75 C76 H76 120.2 . . ?
C76 C77 C78 120.3(5) . . ?
C76 C77 H77 119.8 . . ?
C78 C77 H77 119.8 . . ?
C73 C78 C77 120.2(5) . . ?
C73 C78 H78 119.9 . . ?
C77 C78 H78 119.9 . . ?
C80 C79 C84 119.6(5) . . ?
C80 C79 P6 117.9(4) . . ?
C84 C79 P6 122.4(4) . . ?
C81 C80 C79 120.4(5) . . ?
C81 C80 H80 119.8 . . ?
C79 C80 H80 119.8 . . ?
C80 C81 C82 119.8(6) . . ?
C80 C81 H81 120.1 . . ?
C82 C81 H81 120.1 . . ?
C83 C82 C81 119.9(5) . . ?
C83 C82 H82 120.1 . . ?
C81 C82 H82 120.1 . . ?
C82 C83 C84 120.8(5) . . ?
C82 C83 H83 119.6 . . ?
C84 C83 H83 119.6 . . ?
C83 C84 C79 119.4(5) . . ?
C83 C84 H84 120.3 . . ?
C79 C84 H84 120.3 . . ?
P4 Se4 K4 88.14(4) . . ?
P4 Se4 K3 88.49(4) . . ?
K4 Se4 K3 63.80(2) . . ?
C102 O101 C105 106.9(4) . . ?
C102 O101 K3 109.9(4) . . ?
C105 O101 K3 122.7(4) . . ?
C102 O101 K2 106.8(3) . . ?
C105 O101 K2 121.0(4) . . ?
K3 O101 K2 87.84(10) . . ?
O101 C102 C103 104.8(5) . . ?
O101 C102 K2 49.8(2) . . ?
C103 C102 K2 152.2(5) . . ?
O101 C102 K3 47.6(3) . . ?
C103 C102 K3 106.7(5) . . ?
K2 C102 K3 66.58(11) . . ?
O101 C102 H10A 110.8 . . ?
C103 C102 H10A 110.8 . . ?
K2 C102 H10A 91.6 . . ?
K3 C102 H10A 65.9 . . ?
O101 C102 H10B 110.8 . . ?
C103 C102 H10B 110.8 . . ?
K2 C102 H10B 75.2 . . ?
K3 C102 H10B 141.0 . . ?
H10A C102 H10B 108.9 . . ?
C102 C103 C104 102.7(6) . . ?
C102 C103 H10C 111.2 . . ?
C104 C103 H10C 111.2 . . ?
C102 C103 H10D 111.2 . . ?
C104 C103 H10D 111.2 . . ?
H10C C103 H10D 109.1 . . ?
C103 C104 C105 105.4(5) . . ?
C103 C104 H10E 110.7 . . ?
C105 C104 H10E 110.7 . . ?
C103 C104 H10F 110.7 . . ?
C105 C104 H10F 110.7 . . ?
H10E C104 H10F 108.8 . . ?
O101 C105 C104 106.0(5) . . ?
O101 C105 H10G 110.5 . . ?
C104 C105 H10G 110.5 . . ?
O101 C105 H10H 110.5 . . ?
C104 C105 H10H 110.5 . . ?
H10G C105 H10H 108.7 . . ?
C115 O111 C112 108.0(5) . . ?
C115 O111 K6 111.1(4) . . ?
C112 O111 K6 125.8(4) . . ?
C115 O111 K4 104.2(4) . . ?
C112 O111 K4 119.4(4) . . ?
K6 O111 K4 85.21(11) . . ?
O111 C112 C113 107.0(6) . . ?
O111 C112 H11A 110.3 . . ?
C113 C112 H11A 110.3 . . ?
O111 C112 H11B 110.3 . . ?
C113 C112 H11B 110.3 . . ?
H11A C112 H11B 108.6 . . ?
C114 C113 C112 102.5(6) . . ?
C114 C113 H11C 111.3 . . ?
C112 C113 H11C 111.3 . . ?
C114 C113 H11D 111.3 . . ?
C112 C113 H11D 111.3 . . ?
H11C C113 H11D 109.2 . . ?
C115 C114 C113 105.2(7) . . ?
C115 C114 H11E 110.7 . . ?
C113 C114 H11E 110.7 . . ?
C115 C114 H11F 110.7 . . ?
C113 C114 H11F 110.7 . . ?
H11E C114 H11F 108.8 . . ?
O111 C115 C114 104.8(6) . . ?
O111 C115 K4 51.8(3) . . ?
C114 C115 K4 146.3(5) . . ?
O111 C115 K6 46.4(3) . . ?
C114 C115 K6 119.7(6) . . ?
K4 C115 K6 64.93(11) . . ?
O111 C115 H11G 110.8 . . ?
C114 C115 H11G 110.8 . . ?
K4 C115 H11G 66.6 . . ?
K6 C115 H11G 128.1 . . ?
O111 C115 H11H 110.8 . . ?
C114 C115 H11H 110.8 . . ?
K4 C115 H11H 101.1 . . ?
K6 C115 H11H 64.4 . . ?
H11G C115 H11H 108.9 . . ?
C125 O121 C122 108.7(5) . . ?
C125 O121 K1 107.1(4) . . ?
C122 O121 K1 125.6(4) . . ?
C125 O121 K5 112.7(4) . . ?
C122 O121 K5 113.3(4) . . ?
K1 O121 K5 88.08(10) . . ?
O121 C122 C123 103.7(6) . . ?
O121 C122 H12A 111.0 . . ?
C123 C122 H12A 111.0 . . ?
O121 C122 H12B 111.0 . . ?
C123 C122 H12B 111.0 . . ?
H12A C122 H12B 109.0 . . ?
C124 C123 C122 104.9(6) . . ?
C124 C123 H12C 110.8 . . ?
C122 C123 H12C 110.8 . . ?
C124 C123 H12D 110.8 . . ?
C122 C123 H12D 110.8 . . ?
H12C C123 H12D 108.9 . . ?
C123 C124 C125 103.9(6) . . ?
C123 C124 H24E 111.0 . . ?
C125 C124 H24E 111.0 . . ?
C123 C124 H24F 111.0 . . ?
C125 C124 H24F 111.0 . . ?
H24E C124 H24F 109.0 . . ?
O121 C125 C124 107.6(6) . . ?
O121 C125 K1 49.3(3) . . ?
C124 C125 K1 141.8(5) . . ?
O121 C125 H12E 110.2 . . ?
C124 C125 H12E 110.2 . . ?
K1 C125 H12E 64.9 . . ?
O121 C125 H12F 110.2 . . ?
C124 C125 H12F 110.2 . . ?
K1 C125 H12F 107.0 . . ?
H12E C125 H12F 108.5 . . ?
C135 O131 C132 108.5(4) . . ?
C135 O131 K1 116.1(3) . . ?
C132 O131 K1 135.5(3) . . ?
O131 C132 C133 106.1(5) . . ?
O131 C132 H13A 110.5 . . ?
C133 C132 H13A 110.5 . . ?
O131 C132 H13B 110.5 . . ?
C133 C132 H13B 110.5 . . ?
H13A C132 H13B 108.7 . . ?
C132 C133 C134 104.0(5) . . ?
C132 C133 H13C 111.0 . . ?
C134 C133 H13C 111.0 . . ?
C132 C133 H13D 111.0 . . ?
C134 C133 H13D 111.0 . . ?
H13C C133 H13D 109.0 . . ?
C135 C134 C133 100.0(5) . . ?
C135 C134 H13E 111.8 . . ?
C133 C134 H13E 111.8 . . ?
C135 C134 H13F 111.8 . . ?
C133 C134 H13F 111.8 . . ?
H13E C134 H13F 109.5 . . ?
O131 C135 C134 105.2(5) . . ?
O131 C135 H13G 110.7 . . ?
C134 C135 H13G 110.7 . . ?
O131 C135 H13H 110.7 . . ?
C134 C135 H13H 110.7 . . ?
H13G C135 H13H 108.8 . . ?
C12 C11 P6 118.9(4) . . ?
C12 C11 K2 57.7(2) . . ?
P6 C11 K2 97.91(18) . . ?
C12 C11 H11 120.5 . . ?
P6 C11 H11 120.5 . . ?
K2 C11 H11 113.0 . . ?
C65A O61A C62A 108.7(7) . . ?
C65A O61A K3 115.5(7) . . ?
C62A O61A K3 135.1(8) . . ?
O61A C62A C63A 106.5(7) . . ?
O61A C62A H62A 110.4 . . ?
C63A C62A H62A 110.4 . . ?
O61A C62A H62B 110.4 . . ?
C63A C62A H62B 110.4 . . ?
H62A C62A H62B 108.6 . . ?
C64A C63A C62A 103.6(7) . . ?
C64A C63A H63A 111.0 . . ?
C62A C63A H63A 111.0 . . ?
C64A C63A H63B 111.0 . . ?
C62A C63A H63B 111.0 . . ?
H63A C63A H63B 109.0 . . ?
C65A C64A C63A 102.8(7) . . ?
C65A C64A H64A 111.2 . . ?
C63A C64A H64A 111.2 . . ?
C65A C64A H64B 111.2 . . ?
C63A C64A H64B 111.2 . . ?
H64A C64A H64B 109.1 . . ?
O61A C65A C64A 104.5(8) . . ?
O61A C65A H65A 110.9 . . ?
C64A C65A H65A 110.9 . . ?
O61A C65A H65B 110.9 . . ?
C64A C65A H65B 110.9 . . ?
H65A C65A H65B 108.9 . . ?
C62B O61B C65B 108.9(14) . . ?
C62B O61B K3 139(3) . . ?
C65B O61B K3 110(3) . . ?
O61B C62B C63B 107.1(16) . . ?
O61B C62B H62C 110.3 . . ?
C63B C62B H62C 110.3 . . ?
O61B C62B H62D 110.3 . . ?
C63B C62B H62D 110.3 . . ?
H62C C62B H62D 108.6 . . ?
C64B C63B C62B 104.0(16) . . ?
C64B C63B H63C 111.0 . . ?
C62B C63B H63C 111.0 . . ?
C64B C63B H63D 111.0 . . ?
C62B C63B H63D 111.0 . . ?
H63C C63B H63D 109.0 . . ?
C65B C64B C63B 105.3(15) . . ?
C65B C64B H64C 110.7 . . ?
C63B C64B H64C 110.7 . . ?
C65B C64B H64D 110.7 . . ?
C63B C64B H64D 110.7 . . ?
H64C C64B H64D 108.8 . . ?
O61B C65B C64B 108.6(14) . . ?
O61B C65B K3 47(2) . . ?
C64B C65B K3 154(2) . . ?
O61B C65B H65C 110.0 . . ?
C64B C65B H65C 110.0 . . ?
K3 C65B H65C 91.2 . . ?
O61B C65B H65D 110.0 . . ?
C64B C65B H65D 110.0 . . ?
K3 C65B H65D 76.1 . . ?
H65C C65B H65D 108.3 . . ?

loop_
_geom_bond_atom_site_label_1
_geom_bond_atom_site_label_2
_geom_bond_distance
_geom_bond_site_symmetry_2
_geom_bond_publ_flag
O71A C75A 1.425(15) . ?
O71A C72A 1.443(15) . ?
C72A C73A 1.503(16) . ?
C72A H72A 0.9900 . ?
C72A H72B 0.9900 . ?
C73A C74A 1.481(16) . ?
C73A H73A 0.9900 . ?
C73A H73B 0.9900 . ?
C74A C75A 1.457(16) . ?
C74A H74A 0.9900 . ?
C74A H74B 0.9900 . ?
C75A H75A 0.9900 . ?
C75A H75B 0.9900 . ?
O71B C72B 1.412(10) . ?
O71B C75B 1.454(10) . ?
C72B C73B 1.479(12) . ?
C72B H72C 0.9900 . ?
C72B H72D 0.9900 . ?
C73B C74B 1.465(12) . ?
C73B H73C 0.9900 . ?
C73B H73D 0.9900 . ?
C74B C75B 1.443(11) . ?
C74B H74C 0.9900 . ?
C74B H74D 0.9900 . ?
C75B H75C 0.9900 . ?
C75B H75D 0.9900 . ?
O81A C82A 1.425(12) . ?
O81A C85A 1.444(12) . ?
C82A C83A 1.501(13) . ?
C82A H82A 0.9900 . ?
C82A H82B 0.9900 . ?
C83A C84A 1.497(12) . ?
C83A H83A 0.9900 . ?
C83A H83B 0.9900 . ?
C84A C85A 1.489(12) . ?
C84A H84A 0.9900 . ?
C84A H84B 0.9900 . ?
C85A H85A 0.9900 . ?
C85A H85B 0.9900 . ?
O81B C82B 1.420(15) . ?
O81B C85B 1.435(14) . ?
C82B C83B 1.483(15) . ?
C82B H82C 0.9900 . ?
C82B H82D 0.9900 . ?
C83B C84B 1.498(14) . ?
C83B H83C 0.9900 . ?
C83B H83D 0.9900 . ?
C84B C85B 1.487(15) . ?
C84B H84C 0.9900 . ?
C84B H84D 0.9900 . ?
C85B H85C 0.9900 . ?
C85B H85D 0.9900 . ?
O91A C92A 1.414(12) . ?
O91A C95A 1.431(13) . ?
C92A C93A 1.485(14) . ?
C92A H92A 0.9900 . ?
C92A H92B 0.9900 . ?
C93A C94A 1.505(14) . ?
C93A H93A 0.9900 . ?
C93A H93B 0.9900 . ?
C94A C95A 1.456(14) . ?
C94A H94A 0.9900 . ?
C94A H94B 0.9900 . ?
C95A H95A 0.9900 . ?
C95A H95B 0.9900 . ?
O91B C92B 1.398(14) . ?
O91B C95B 1.422(14) . ?
C92B C93B 1.502(15) . ?
C92B H92C 0.9900 . ?
C92B H92D 0.9900 . ?
C93B C94B 1.504(15) . ?
C93B H93C 0.9900 . ?
C93B H93D 0.9900 . ?
C94B C95B 1.464(15) . ?
C94B H94C 0.9900 . ?
C94B H94D 0.9900 . ?
C95B H95C 0.9900 . ?
C95B H95D 0.9900 . ?
K1 O3 2.645(3) . ?
K1 O6 2.686(3) . ?
K1 O131 2.708(4) . ?
K1 O121 2.721(4) . ?
K1 Se6 3.4139(11) . ?
K1 C125 3.431(7) . ?
K1 Se3 3.4630(11) . ?
K1 K2 3.6677(14) . ?
K1 K5 3.7902(14) . ?
P1 C1 1.743(5) . ?
P1 C13 1.825(5) . ?
P1 C19 1.834(5) . ?
P1 Se1 2.1436(13) . ?
O1 C2 1.259(5) . ?
O1 K3 2.658(3) . ?
O1 K2 2.722(3) . ?
O1 K4 2.902(3) . ?
N1 C4 1.437(6) . ?
N1 C6 1.440(6) . ?
N1 C2 1.442(5) . ?
N1 K5 3.394(4) . ?
N1 K4 3.407(4) . ?
N1 K2 3.449(4) . ?
C1 C2 1.379(6) . ?
C1 H1 0.9500 . ?
P2 C3 1.736(5) . ?
P2 C25 1.822(5) . ?
P2 C31 1.827(5) . ?
P2 Se2 2.1498(12) . ?
O2 C4 1.266(5) . ?
O2 K6 2.692(3) . ?
O2 K4 2.763(3) . ?
O2 K5 3.234(3) . ?
N2 C10 1.435(6) . ?
N2 C8 1.438(5) . ?
N2 C12 1.445(6) . ?
N2 K2 3.314(4) . ?
C2 K4 3.020(4) . ?
C2 K2 3.507(4) . ?
K2 O101 2.746(4) . ?
K2 O4 2.747(3) . ?
K2 C12 2.997(4) . ?
K2 O6 3.039(3) . ?
K2 O3 3.058(3) . ?
K2 C6 3.082(4) . ?
K2 Se3 3.3995(11) . ?
K2 C102 3.441(6) . ?
K2 C8 3.470(5) . ?
K3 O61B 2.67(3) . ?
K3 O4 2.679(3) . ?
K3 O61A 2.704(9) . ?
K3 O101 2.745(4) . ?
K3 C65B 3.42(4) . ?
K3 Se4 3.4757(12) . ?
K3 C102 3.498(7) . ?
K3 Se1 3.5430(11) . ?
K3 K4 3.6441(14) . ?
P3 C5 1.739(5) . ?
P3 C43 1.819(5) . ?
P3 C37 1.827(5) . ?
P3 Se3 2.1395(13) . ?
O3 C6 1.265(5) . ?
O3 K5 2.705(3) . ?
C3 C4 1.379(6) . ?
C3 K5 3.464(4) . ?
C3 H3 0.9500 . ?
P5 C9 1.740(4) . ?
P5 C67 1.819(5) . ?
P5 C61 1.827(5) . ?
P5 Se5 2.1454(12) . ?
O5 C10 1.264(5) . ?
O5 K6 2.585(3) . ?
O5 K4 2.730(3) . ?
O5 K5 2.894(3) . ?
C5 C6 1.384(6) . ?
C5 H5 0.9500 . ?
Se6 P6 2.1484(13) . ?
K4 O111 2.765(4) . ?
K4 C8 3.121(4) . ?
K4 O4 3.258(3) . ?
K4 C115 3.412(7) . ?
K4 Se4 3.4195(11) . ?
K4 C7 3.420(5) . ?
K4 C10 3.536(4) . ?
P4 C7 1.741(5) . ?
P4 C55 1.829(5) . ?
P4 C49 1.832(5) . ?
P4 Se4 2.1449(14) . ?
O4 C8 1.265(5) . ?
C4 K5 3.084(4) . ?
Se5 K5 3.5545(11) . ?
Se5 K6 3.5808(11) . ?
P6 C11 1.740(5) . ?
P6 C79 1.827(5) . ?
P6 C73 1.828(5) . ?
O6 C12 1.264(5) . ?
O6 K5 2.812(3) . ?
C6 K5 3.486(4) . ?
C7 C8 1.376(6) . ?
C7 H7 0.9500 . ?
C9 C10 1.372(6) . ?
C9 H9 0.9500 . ?
C10 K5 3.041(4) . ?
K5 O121 2.732(4) . ?
K5 Se2 3.6204(11) . ?
K6 O111 2.712(4) . ?
K6 Se2 3.3267(11) . ?
K6 C66 3.418(5) . ?
K6 C115 3.495(7) . ?
C12 C11 1.383(6) . ?
C13 C18 1.362(8) . ?
C13 C14 1.372(8) . ?
C14 C15 1.388(8) . ?
C14 H14 0.9500 . ?
C15 C16 1.353(9) . ?
C15 H15 0.9500 . ?
C16 C17 1.372(10) . ?
C16 H16 0.9500 . ?
C17 C18 1.389(9) . ?
C17 H17 0.9500 . ?
C18 H18 0.9500 . ?
C19 C24 1.388(7) . ?
C19 C20 1.388(7) . ?
C20 C21 1.390(8) . ?
C20 H20 0.9500 . ?
C21 C22 1.386(9) . ?
C21 H21 0.9500 . ?
C22 C23 1.375(9) . ?
C22 H22 0.9500 . ?
C23 C24 1.396(8) . ?
C23 H23 0.9500 . ?
C24 H24 0.9500 . ?
C25 C26 1.389(8) . ?
C25 C30 1.393(7) . ?
C26 C27 1.383(9) . ?
C26 H26 0.9500 . ?
C27 C28 1.360(12) . ?
C27 H27 0.9500 . ?
C28 C29 1.381(11) . ?
C28 H28 0.9500 . ?
C29 C30 1.383(9) . ?
C29 H29 0.9500 . ?
C30 H30 0.9500 . ?
C31 C36 1.381(8) . ?
C31 C32 1.392(7) . ?
C32 C33 1.389(8) . ?
C32 H32 0.9500 . ?
C33 C34 1.367(10) . ?
C33 H33 0.9500 . ?
C34 C35 1.382(10) . ?
C34 H34 0.9500 . ?
C35 C36 1.393(8) . ?
C35 H35 0.9500 . ?
C36 H36 0.9500 . ?
C37 C38 1.378(7) . ?
C37 C42 1.390(7) . ?
C38 C39 1.394(8) . ?
C38 H38 0.9500 . ?
C39 C40 1.366(9) . ?
C39 H39 0.9500 . ?
C40 C41 1.366(9) . ?
C40 H40 0.9500 . ?
C41 C42 1.385(8) . ?
C41 H41 0.9500 . ?
C42 H42 0.9500 . ?
C43 C48 1.372(7) . ?
C43 C44 1.403(8) . ?
C44 C45 1.384(8) . ?
C44 H44 0.9500 . ?
C45 C46 1.378(9) . ?
C45 H45 0.9500 . ?
C46 C47 1.361(8) . ?
C46 H46 0.9500 . ?
C47 C48 1.384(7) . ?
C47 H47 0.9500 . ?
C48 H48 0.9500 . ?
C49 C50 1.384(8) . ?
C49 C54 1.387(8) . ?
C50 C51 1.398(8) . ?
C50 H50 0.9500 . ?
C51 C52 1.359(11) . ?
C51 H51 0.9500 . ?
C52 C53 1.358(11) . ?
C52 H52 0.9500 . ?
C53 C54 1.403(9) . ?
C53 H53 0.9500 . ?
C54 H54 0.9500 . ?
C55 C60 1.392(7) . ?
C55 C56 1.396(7) . ?
C56 C57 1.377(8) . ?
C56 H56 0.9500 . ?
C57 C58 1.391(9) . ?
C57 H57 0.9500 . ?
C58 C59 1.376(9) . ?
C58 H58 0.9500 . ?
C59 C60 1.387(8) . ?
C59 H59 0.9500 . ?
C60 H60 0.9500 . ?
C61 C66 1.392(7) . ?
C61 C62 1.398(7) . ?
C62 C63 1.381(7) . ?
C62 H62 0.9500 . ?
C63 C64 1.372(8) . ?
C63 H63 0.9500 . ?
C64 C65 1.386(9) . ?
C64 H64 0.9500 . ?
C65 C66 1.389(8) . ?
C65 H65 0.9500 . ?
C66 H66 0.9500 . ?
C67 C72 1.377(7) . ?
C67 C68 1.399(7) . ?
C68 C69 1.391(7) . ?
C68 H68 0.9500 . ?
C69 C70 1.369(9) . ?
C69 H69 0.9500 . ?
C70 C71 1.366(9) . ?
C70 H70 0.9500 . ?
C71 C72 1.388(7) . ?
C71 H71 0.9500 . ?
C72 H72 0.9500 . ?
C73 C78 1.390(7) . ?
C73 C74 1.391(7) . ?
C74 C75 1.387(8) . ?
C74 H74 0.9500 . ?
C75 C76 1.387(9) . ?
C75 H75 0.9500 . ?
C76 C77 1.376(9) . ?
C76 H76 0.9500 . ?
C77 C78 1.394(7) . ?
C77 H77 0.9500 . ?
C78 H78 0.9500 . ?
C79 C80 1.389(7) . ?
C79 C84 1.396(7) . ?
C80 C81 1.387(7) . ?
C80 H80 0.9500 . ?
C81 C82 1.392(8) . ?
C81 H81 0.9500 . ?
C82 C83 1.376(9) . ?
C82 H82 0.9500 . ?
C83 C84 1.390(8) . ?
C83 H83 0.9500 . ?
C84 H84 0.9500 . ?
O101 C102 1.426(6) . ?
O101 C105 1.432(6) . ?
C102 C103 1.472(9) . ?
C102 H10A 0.9900 . ?
C102 H10B 0.9900 . ?
C103 C104 1.489(10) . ?
C103 H10C 0.9900 . ?
C103 H10D 0.9900 . ?
C104 C105 1.506(9) . ?
C104 H10E 0.9900 . ?
C104 H10F 0.9900 . ?
C105 H10G 0.9900 . ?
C105 H10H 0.9900 . ?
O111 C115 1.433(7) . ?
O111 C112 1.442(7) . ?
C112 C113 1.501(10) . ?
C112 H11A 0.9900 . ?
C112 H11B 0.9900 . ?
C113 C114 1.481(11) . ?
C113 H11C 0.9900 . ?
C113 H11D 0.9900 . ?
C114 C115 1.448(10) . ?
C114 H11E 0.9900 . ?
C114 H11F 0.9900 . ?
C115 H11G 0.9900 . ?
C115 H11H 0.9900 . ?
O121 C125 1.439(7) . ?
O121 C122 1.441(7) . ?
C122 C123 1.515(11) . ?
C122 H12A 0.9900 . ?
C122 H12B 0.9900 . ?
C123 C124 1.448(12) . ?
C123 H12C 0.9900 . ?
C123 H12D 0.9900 . ?
C124 C125 1.462(10) . ?
C124 H24E 0.9900 . ?
C124 H24F 0.9900 . ?
C125 H12E 0.9900 . ?
C125 H12F 0.9900 . ?
O131 C135 1.418(7) . ?
O131 C132 1.452(6) . ?
C132 C133 1.511(8) . ?
C132 H13A 0.9900 . ?
C132 H13B 0.9900 . ?
C133 C134 1.532(8) . ?
C133 H13C 0.9900 . ?
C133 H13D 0.9900 . ?
C134 C135 1.511(8) . ?
C134 H13E 0.9900 . ?
C134 H13F 0.9900 . ?
C135 H13G 0.9900 . ?
C135 H13H 0.9900 . ?
C11 H11 0.9500 . ?
O61A C65A 1.428(9) . ?
O61A C62A 1.430(10) . ?
C62A C63A 1.515(11) . ?
C62A H62A 0.9900 . ?
C62A H62B 0.9900 . ?
C63A C64A 1.502(11) . ?
C63A H63A 0.9900 . ?
C63A H63B 0.9900 . ?
C64A C65A 1.484(10) . ?
C64A H64A 0.9900 . ?
C64A H64B 0.9900 . ?
C65A H65A 0.9900 . ?
C65A H65B 0.9900 . ?
O61B C62B 1.418(15) . ?
O61B C65B 1.426(15) . ?
C62B C63B 1.497(16) . ?
C62B H62C 0.9900 . ?
C62B H62D 0.9900 . ?
C63B C64B 1.489(15) . ?
C63B H63C 0.9900 . ?
C63B H63D 0.9900 . ?
C64B C65B 1.460(15) . ?
C64B H64C 0.9900 . ?
C64B H64D 0.9900 . ?
C65B H65C 0.9900 . ?
C65B H65D 0.9900 . ?

loop_
_geom_torsion_atom_site_label_1
_geom_torsion_atom_site_label_2
_geom_torsion_atom_site_label_3
_geom_torsion_atom_site_label_4
_geom_torsion
_geom_torsion_site_symmetry_1
_geom_torsion_site_symmetry_2
_geom_torsion_site_symmetry_3
_geom_torsion_site_symmetry_4
_geom_torsion_publ_flag
C75A O71A C72A C73A -39(3) . . . . ?
O71A C72A C73A C74A 41(3) . . . . ?
C72A C73A C74A C75A -27(4) . . . . ?
C72A O71A C75A C74A 23(4) . . . . ?
C73A C74A C75A O71A 3(4) . . . . ?
C75B O71B C72B C73B 13.4(16) . . . . ?
O71B C72B C73B C74B -20.8(18) . . . . ?
C72B C73B C74B C75B 20.1(19) . . . . ?
C73B C74B C75B O71B -12.6(18) . . . . ?
C72B O71B C75B C74B -0.5(16) . . . . ?
C85A O81A C82A C83A -33.6(15) . . . . ?
O81A C82A C83A C84A 13.0(15) . . . . ?
C82A C83A C84A C85A 11.9(16) . . . . ?
C82A O81A C85A C84A 41.0(18) . . . . ?
C83A C84A C85A O81A -32.5(18) . . . . ?
C85B O81B C82B C83B -23(4) . . . . ?
O81B C82B C83B C84B 3(4) . . . . ?
C82B C83B C84B C85B 17(4) . . . . ?
C82B O81B C85B C84B 34(3) . . . . ?
C83B C84B C85B O81B -31(3) . . . . ?
C95A O91A C92A C93A -29(2) . . . . ?
O91A C92A C93A C94A 33(2) . . . . ?
C92A C93A C94A C95A -24(3) . . . . ?
C92A O91A C95A C94A 13(3) . . . . ?
C93A C94A C95A O91A 8(3) . . . . ?
C95B O91B C92B C93B -26(3) . . . . ?
O91B C92B C93B C94B 36(2) . . . . ?
C92B C93B C94B C95B -33(3) . . . . ?
C92B O91B C95B C94B 5(3) . . . . ?
C93B C94B C95B O91B 19(3) . . . . ?
C13 P1 C1 C2 -169.0(4) . . . . ?
C19 P1 C1 C2 -58.6(4) . . . . ?
Se1 P1 C1 C2 68.0(4) . . . . ?
K3 O1 C2 C1 -35.8(8) . . . . ?
K2 O1 C2 C1 163.2(3) . . . . ?
K4 O1 C2 C1 -96.2(4) . . . . ?
K3 O1 C2 N1 144.3(4) . . . . ?
K2 O1 C2 N1 -16.7(5) . . . . ?
K4 O1 C2 N1 83.9(3) . . . . ?
K3 O1 C2 K4 60.4(5) . . . . ?
K2 O1 C2 K4 -100.6(2) . . . . ?
K3 O1 C2 K2 161.0(7) . . . . ?
K4 O1 C2 K2 100.6(2) . . . . ?
P1 C1 C2 O1 2.6(6) . . . . ?
P1 C1 C2 N1 -177.5(3) . . . . ?
P1 C1 C2 K4 -76.3(4) . . . . ?
P1 C1 C2 K2 44.2(12) . . . . ?
C4 N1 C2 O1 -134.9(4) . . . . ?
C6 N1 C2 O1 64.5(5) . . . . ?
K5 N1 C2 O1 -48.2(6) . . . . ?
K4 N1 C2 O1 -71.7(3) . . . . ?
K2 N1 C2 O1 11.7(3) . . . . ?
C4 N1 C2 C1 45.2(6) . . . . ?
C6 N1 C2 C1 -115.4(4) . . . . ?
K5 N1 C2 C1 131.9(4) . . . . ?
K4 N1 C2 C1 108.4(4) . . . . ?
K2 N1 C2 C1 -168.3(4) . . . . ?
C4 N1 C2 K4 -63.2(4) . . . . ?
C6 N1 C2 K4 136.2(3) . . . . ?
K5 N1 C2 K4 23.5(4) . . . . ?
K2 N1 C2 K4 83.33(10) . . . . ?
C4 N1 C2 K2 -146.5(4) . . . . ?
C6 N1 C2 K2 52.9(3) . . . . ?
K5 N1 C2 K2 -59.8(4) . . . . ?
K4 N1 C2 K2 -83.33(10) . . . . ?
C25 P2 C3 C4 -57.7(4) . . . . ?
C31 P2 C3 C4 -169.8(4) . . . . ?
Se2 P2 C3 C4 68.4(4) . . . . ?
C25 P2 C3 K5 -121.9(2) . . . . ?
C31 P2 C3 K5 126.0(2) . . . . ?
Se2 P2 C3 K5 4.20(19) . . . . ?
C43 P3 C5 C6 -172.1(4) . . . . ?
C37 P3 C5 C6 -58.6(4) . . . . ?
Se3 P3 C5 C6 65.7(4) . . . . ?
K6 O2 C4 C3 -56.4(7) . . . . ?
K4 O2 C4 C3 -177.9(3) . . . . ?
K5 O2 C4 C3 -91.4(4) . . . . ?
K6 O2 C4 N1 122.2(4) . . . . ?
K4 O2 C4 N1 0.7(5) . . . . ?
K5 O2 C4 N1 87.2(3) . . . . ?
K6 O2 C4 K5 35.0(4) . . . . ?
K4 O2 C4 K5 -86.5(2) . . . . ?
K6 O2 C4 K4 121.5(5) . . . . ?
K5 O2 C4 K4 86.5(2) . . . . ?
P2 C3 C4 O2 0.4(6) . . . . ?
K5 C3 C4 O2 86.9(4) . . . . ?
P2 C3 C4 N1 -178.1(3) . . . . ?
K5 C3 C4 N1 -91.7(4) . . . . ?
P2 C3 C4 K5 -86.4(3) . . . . ?
P2 C3 C4 K4 -6.9(18) . . . . ?
K5 C3 C4 K4 79.5(16) . . . . ?
C6 N1 C4 O2 -147.6(4) . . . . ?
C2 N1 C4 O2 52.3(5) . . . . ?
K5 N1 C4 O2 -84.4(3) . . . . ?
K4 N1 C4 O2 -0.5(3) . . . . ?
K2 N1 C4 O2 -63.3(6) . . . . ?
C6 N1 C4 C3 31.1(6) . . . . ?
C2 N1 C4 C3 -129.0(4) . . . . ?
K5 N1 C4 C3 94.3(4) . . . . ?
K4 N1 C4 C3 178.2(4) . . . . ?
K2 N1 C4 C3 115.4(4) . . . . ?
C6 N1 C4 K5 -63.2(4) . . . . ?
C2 N1 C4 K5 136.7(3) . . . . ?
K4 N1 C4 K5 83.93(10) . . . . ?
K2 N1 C4 K5 21.1(4) . . . . ?
C6 N1 C4 K4 -147.1(4) . . . . ?
C2 N1 C4 K4 52.7(3) . . . . ?
K5 N1 C4 K4 -83.93(10) . . . . ?
K2 N1 C4 K4 -62.8(4) . . . . ?
K1 O3 C6 C5 -40.6(8) . . . . ?
K5 O3 C6 C5 173.5(3) . . . . ?
K2 O3 C6 C5 -92.0(4) . . . . ?
K1 O3 C6 N1 137.0(4) . . . . ?
K5 O3 C6 N1 -8.8(5) . . . . ?
K2 O3 C6 N1 85.7(3) . . . . ?
K1 O3 C6 K2 51.4(5) . . . . ?
K5 O3 C6 K2 -94.5(2) . . . . ?
K1 O3 C6 K5 145.8(6) . . . . ?
K2 O3 C6 K5 94.5(2) . . . . ?
P3 C5 C6 O3 5.9(6) . . . . ?
P3 C5 C6 N1 -171.7(3) . . . . ?
P3 C5 C6 K2 -74.6(3) . . . . ?
P3 C5 C6 K5 27.5(17) . . . . ?
C4 N1 C6 O3 61.3(5) . . . . ?
C2 N1 C6 O3 -138.1(4) . . . . ?
K5 N1 C6 O3 6.2(3) . . . . ?
K4 N1 C6 O3 -58.9(6) . . . . ?
K2 N1 C6 O3 -76.5(3) . . . . ?
C4 N1 C6 C5 -120.8(4) . . . . ?
C2 N1 C6 C5 39.7(5) . . . . ?
K5 N1 C6 C5 -175.9(4) . . . . ?
K4 N1 C6 C5 118.9(4) . . . . ?
K2 N1 C6 C5 101.4(4) . . . . ?
C4 N1 C6 K2 137.8(3) . . . . ?
C2 N1 C6 K2 -61.6(3) . . . . ?
K5 N1 C6 K2 82.73(10) . . . . ?
K4 N1 C6 K2 17.6(4) . . . . ?
C4 N1 C6 K5 55.1(3) . . . . ?
C2 N1 C6 K5 -144.4(3) . . . . ?
K4 N1 C6 K5 -65.2(3) . . . . ?
K2 N1 C6 K5 -82.73(10) . . . . ?
C55 P4 C7 C8 54.3(5) . . . . ?
C49 P4 C7 C8 166.5(4) . . . . ?
Se4 P4 C7 C8 -69.9(5) . . . . ?
C55 P4 C7 K4 119.05(18) . . . . ?
C49 P4 C7 K4 -128.7(2) . . . . ?
Se4 P4 C7 K4 -5.13(19) . . . . ?
K3 O4 C8 C7 50.6(7) . . . . ?
K2 O4 C8 C7 172.6(4) . . . . ?
K4 O4 C8 C7 86.7(5) . . . . ?
K3 O4 C8 N2 -125.9(4) . . . . ?
K2 O4 C8 N2 -3.9(5) . . . . ?
K4 O4 C8 N2 -89.8(4) . . . . ?
K3 O4 C8 K4 -36.1(4) . . . . ?
K2 O4 C8 K4 85.86(18) . . . . ?
K3 O4 C8 K2 -122.0(5) . . . . ?
K4 O4 C8 K2 -85.86(18) . . . . ?
P4 C7 C8 O4 -3.1(7) . . . . ?
K4 C7 C8 O4 -83.8(4) . . . . ?
P4 C7 C8 N2 173.5(3) . . . . ?
K4 C7 C8 N2 92.7(4) . . . . ?
P4 C7 C8 K4 80.7(4) . . . . ?
P4 C7 C8 K2 29(2) . . . . ?
K4 C7 C8 K2 -51.6(18) . . . . ?
C10 N2 C8 O4 145.8(4) . . . . ?
C12 N2 C8 O4 -52.5(6) . . . . ?
K2 N2 C8 O4 3.0(4) . . . . ?
C10 N2 C8 C7 -31.1(6) . . . . ?
C12 N2 C8 C7 130.7(4) . . . . ?
K2 N2 C8 C7 -173.9(4) . . . . ?
C10 N2 C8 K4 60.5(4) . . . . ?
C12 N2 C8 K4 -137.7(3) . . . . ?
K2 N2 C8 K4 -82.27(11) . . . . ?
C10 N2 C8 K2 142.8(4) . . . . ?
C12 N2 C8 K2 -55.4(3) . . . . ?
C67 P5 C9 C10 168.2(4) . . . . ?
C61 P5 C9 C10 57.1(4) . . . . ?
Se5 P5 C9 C10 -67.7(4) . . . . ?
K6 O5 C10 C9 26.8(9) . . . . ?
K4 O5 C10 C9 -163.8(3) . . . . ?
K5 O5 C10 C9 92.7(4) . . . . ?
K6 O5 C10 N2 -153.0(4) . . . . ?
K4 O5 C10 N2 16.4(5) . . . . ?
K5 O5 C10 N2 -87.1(3) . . . . ?
K6 O5 C10 K5 -65.9(5) . . . . ?
K4 O5 C10 K5 103.4(2) . . . . ?
K6 O5 C10 K4 -169.3(7) . . . . ?
K5 O5 C10 K4 -103.4(2) . . . . ?
P5 C9 C10 O5 -1.3(6) . . . . ?
P5 C9 C10 N2 178.5(3) . . . . ?
P5 C9 C10 K5 74.7(3) . . . . ?
P5 C9 C10 K4 -39.8(12) . . . . ?
C8 N2 C10 O5 -63.4(5) . . . . ?
C12 N2 C10 O5 134.2(4) . . . . ?
K2 N2 C10 O5 52.1(6) . . . . ?
C8 N2 C10 C9 116.8(5) . . . . ?
C12 N2 C10 C9 -45.6(5) . . . . ?
K2 N2 C10 C9 -127.7(4) . . . . ?
C8 N2 C10 K5 -135.4(3) . . . . ?
C12 N2 C10 K5 62.2(4) . . . . ?
K2 N2 C10 K5 -19.9(4) . . . . ?
C8 N2 C10 K4 -52.2(3) . . . . ?
C12 N2 C10 K4 145.4(3) . . . . ?
K2 N2 C10 K4 63.3(3) . . . . ?
K1 O6 C12 C11 48.3(7) . . . . ?
K5 O6 C12 C11 -175.4(3) . . . . ?
K2 O6 C12 C11 94.3(4) . . . . ?
K1 O6 C12 N2 -130.2(4) . . . . ?
K5 O6 C12 N2 6.0(5) . . . . ?
K2 O6 C12 N2 -84.3(3) . . . . ?
K1 O6 C12 K2 -45.9(4) . . . . ?
K5 O6 C12 K2 90.3(2) . . . . ?
C10 N2 C12 O6 -54.8(5) . . . . ?
C8 N2 C12 O6 143.2(4) . . . . ?
K2 N2 C12 O6 78.3(3) . . . . ?
C10 N2 C12 C11 126.5(4) . . . . ?
C8 N2 C12 C11 -35.4(6) . . . . ?
K2 N2 C12 C11 -100.3(4) . . . . ?
C10 N2 C12 K2 -133.1(3) . . . . ?
C8 N2 C12 K2 64.9(4) . . . . ?
C1 P1 C13 C18 131.9(6) . . . . ?
C19 P1 C13 C18 17.7(7) . . . . ?
Se1 P1 C13 C18 -102.0(6) . . . . ?
C1 P1 C13 C14 -50.0(5) . . . . ?
C19 P1 C13 C14 -164.1(4) . . . . ?
Se1 P1 C13 C14 76.2(5) . . . . ?
C18 C13 C14 C15 -3.4(10) . . . . ?
P1 C13 C14 C15 178.3(5) . . . . ?
C13 C14 C15 C16 -0.7(10) . . . . ?
C14 C15 C16 C17 7.1(11) . . . . ?
C15 C16 C17 C18 -9.3(13) . . . . ?
C14 C13 C18 C17 1.2(13) . . . . ?
P1 C13 C18 C17 179.4(7) . . . . ?
C16 C17 C18 C13 5.2(15) . . . . ?
C1 P1 C19 C24 149.7(4) . . . . ?
C13 P1 C19 C24 -100.2(4) . . . . ?
Se1 P1 C19 C24 19.9(4) . . . . ?
C1 P1 C19 C20 -32.8(4) . . . . ?
C13 P1 C19 C20 77.3(4) . . . . ?
Se1 P1 C19 C20 -162.5(3) . . . . ?
C24 C19 C20 C21 0.9(7) . . . . ?
P1 C19 C20 C21 -176.7(4) . . . . ?
C19 C20 C21 C22 0.2(8) . . . . ?
C20 C21 C22 C23 -1.3(8) . . . . ?
C21 C22 C23 C24 1.3(9) . . . . ?
C20 C19 C24 C23 -1.0(8) . . . . ?
P1 C19 C24 C23 176.6(4) . . . . ?
C22 C23 C24 C19 -0.1(9) . . . . ?
C3 P2 C25 C26 139.5(5) . . . . ?
C31 P2 C25 C26 -108.3(5) . . . . ?
Se2 P2 C25 C26 10.5(5) . . . . ?
C3 P2 C25 C30 -40.7(5) . . . . ?
C31 P2 C25 C30 71.4(5) . . . . ?
Se2 P2 C25 C30 -169.7(4) . . . . ?
C30 C25 C26 C27 1.4(9) . . . . ?
P2 C25 C26 C27 -178.9(6) . . . . ?
C25 C26 C27 C28 -2.3(12) . . . . ?
C26 C27 C28 C29 1.3(13) . . . . ?
C27 C28 C29 C30 0.7(12) . . . . ?
C28 C29 C30 C25 -1.6(10) . . . . ?
C26 C25 C30 C29 0.5(9) . . . . ?
P2 C25 C30 C29 -179.2(5) . . . . ?
C3 P2 C31 C36 -64.9(4) . . . . ?
C25 P2 C31 C36 -179.0(4) . . . . ?
Se2 P2 C31 C36 61.1(4) . . . . ?
C3 P2 C31 C32 119.3(4) . . . . ?
C25 P2 C31 C32 5.3(5) . . . . ?
Se2 P2 C31 C32 -114.7(4) . . . . ?
C36 C31 C32 C33 0.8(8) . . . . ?
P2 C31 C32 C33 176.6(4) . . . . ?
C31 C32 C33 C34 0.0(8) . . . . ?
C32 C33 C34 C35 -0.9(9) . . . . ?
C33 C34 C35 C36 0.9(9) . . . . ?
C32 C31 C36 C35 -0.7(8) . . . . ?
P2 C31 C36 C35 -176.7(4) . . . . ?
C34 C35 C36 C31 -0.1(9) . . . . ?
C5 P3 C37 C38 -22.0(5) . . . . ?
C43 P3 C37 C38 89.7(4) . . . . ?
Se3 P3 C37 C38 -150.9(4) . . . . ?
C5 P3 C37 C42 153.8(4) . . . . ?
C43 P3 C37 C42 -94.5(4) . . . . ?
Se3 P3 C37 C42 24.9(4) . . . . ?
C42 C37 C38 C39 -0.6(8) . . . . ?
P3 C37 C38 C39 175.3(4) . . . . ?
C37 C38 C39 C40 -0.2(9) . . . . ?
C38 C39 C40 C41 0.8(10) . . . . ?
C39 C40 C41 C42 -0.5(9) . . . . ?
C40 C41 C42 C37 -0.3(9) . . . . ?
C38 C37 C42 C41 0.9(8) . . . . ?
P3 C37 C42 C41 -175.0(4) . . . . ?
C5 P3 C43 C48 -112.7(4) . . . . ?
C37 P3 C43 C48 132.6(4) . . . . ?
Se3 P3 C43 C48 13.9(5) . . . . ?
C5 P3 C43 C44 63.7(5) . . . . ?
C37 P3 C43 C44 -50.9(5) . . . . ?
Se3 P3 C43 C44 -169.6(4) . . . . ?
C48 C43 C44 C45 -1.9(9) . . . . ?
P3 C43 C44 C45 -178.5(5) . . . . ?
C43 C44 C45 C46 0.2(10) . . . . ?
C44 C45 C46 C47 1.4(10) . . . . ?
C45 C46 C47 C48 -1.4(9) . . . . ?
C44 C43 C48 C47 2.0(8) . . . . ?
P3 C43 C48 C47 178.5(5) . . . . ?
C46 C47 C48 C43 -0.4(9) . . . . ?
C7 P4 C49 C50 -42.6(6) . . . . ?
C55 P4 C49 C50 71.2(5) . . . . ?
Se4 P4 C49 C50 -170.3(5) . . . . ?
C7 P4 C49 C54 134.6(5) . . . . ?
C55 P4 C49 C54 -111.6(5) . . . . ?
Se4 P4 C49 C54 6.9(5) . . . . ?
C54 C49 C50 C51 1.9(10) . . . . ?
P4 C49 C50 C51 179.1(5) . . . . ?
C49 C50 C51 C52 0.0(11) . . . . ?
C50 C51 C52 C53 -1.3(13) . . . . ?
C51 C52 C53 C54 0.7(13) . . . . ?
C50 C49 C54 C53 -2.4(10) . . . . ?
P4 C49 C54 C53 -179.6(5) . . . . ?
C52 C53 C54 C49 1.2(11) . . . . ?
C7 P4 C55 C60 -154.1(4) . . . . ?
C49 P4 C55 C60 95.6(4) . . . . ?
Se4 P4 C55 C60 -24.7(4) . . . . ?
C7 P4 C55 C56 24.2(5) . . . . ?
C49 P4 C55 C56 -86.1(4) . . . . ?
Se4 P4 C55 C56 153.6(3) . . . . ?
C60 C55 C56 C57 1.7(7) . . . . ?
P4 C55 C56 C57 -176.6(4) . . . . ?
C55 C56 C57 C58 -1.2(8) . . . . ?
C56 C57 C58 C59 -0.1(9) . . . . ?
C57 C58 C59 C60 0.9(9) . . . . ?
C58 C59 C60 C55 -0.3(8) . . . . ?
C56 C55 C60 C59 -0.9(7) . . . . ?
P4 C55 C60 C59 177.4(4) . . . . ?
C9 P5 C61 C66 -148.3(4) . . . . ?
C67 P5 C61 C66 101.3(4) . . . . ?
Se5 P5 C61 C66 -19.5(4) . . . . ?
C9 P5 C61 C62 30.4(4) . . . . ?
C67 P5 C61 C62 -80.1(4) . . . . ?
Se5 P5 C61 C62 159.1(3) . . . . ?
C66 C61 C62 C63 1.5(7) . . . . ?
P5 C61 C62 C63 -177.2(4) . . . . ?
C61 C62 C63 C64 -1.1(7) . . . . ?
C62 C63 C64 C65 0.3(8) . . . . ?
C63 C64 C65 C66 0.3(9) . . . . ?
C64 C65 C66 C61 0.1(9) . . . . ?
C64 C65 C66 K6 93.6(6) . . . . ?
C62 C61 C66 C65 -0.9(7) . . . . ?
P5 C61 C66 C65 177.7(4) . . . . ?
C62 C61 C66 K6 -104.1(4) . . . . ?
P5 C61 C66 K6 74.5(3) . . . . ?
C9 P5 C67 C72 -136.6(4) . . . . ?
C61 P5 C67 C72 -23.4(5) . . . . ?
Se5 P5 C67 C72 96.2(4) . . . . ?
C9 P5 C67 C68 43.3(4) . . . . ?
C61 P5 C67 C68 156.5(4) . . . . ?
Se5 P5 C67 C68 -83.9(4) . . . . ?
C72 C67 C68 C69 1.3(7) . . . . ?
P5 C67 C68 C69 -178.6(4) . . . . ?
C67 C68 C69 C70 -1.2(8) . . . . ?
C68 C69 C70 C71 0.0(9) . . . . ?
C69 C70 C71 C72 1.2(9) . . . . ?
C68 C67 C72 C71 -0.1(8) . . . . ?
P5 C67 C72 C71 179.8(4) . . . . ?
C70 C71 C72 C67 -1.1(9) . . . . ?
C11 P6 C73 C78 -144.5(4) . . . . ?
C79 P6 C73 C78 102.5(4) . . . . ?
Se6 P6 C73 C78 -14.1(4) . . . . ?
C11 P6 C73 C74 36.7(5) . . . . ?
C79 P6 C73 C74 -76.3(4) . . . . ?
Se6 P6 C73 C74 167.1(4) . . . . ?
C78 C73 C74 C75 -1.8(8) . . . . ?
P6 C73 C74 C75 177.0(4) . . . . ?
C73 C74 C75 C76 1.8(9) . . . . ?
C74 C75 C76 C77 -0.5(9) . . . . ?
C75 C76 C77 C78 -0.6(9) . . . . ?
C74 C73 C78 C77 0.7(7) . . . . ?
P6 C73 C78 C77 -178.1(4) . . . . ?
C76 C77 C78 C73 0.6(8) . . . . ?
C11 P6 C79 C80 67.9(4) . . . . ?
C73 P6 C79 C80 -175.8(4) . . . . ?
Se6 P6 C79 C80 -57.3(4) . . . . ?
C11 P6 C79 C84 -115.1(4) . . . . ?
C73 P6 C79 C84 1.3(5) . . . . ?
Se6 P6 C79 C84 119.8(4) . . . . ?
C84 C79 C80 C81 -0.7(8) . . . . ?
P6 C79 C80 C81 176.4(4) . . . . ?
C79 C80 C81 C82 -0.1(8) . . . . ?
C80 C81 C82 C83 0.4(9) . . . . ?
C81 C82 C83 C84 0.1(9) . . . . ?
C82 C83 C84 C79 -1.0(8) . . . . ?
C80 C79 C84 C83 1.3(7) . . . . ?
P6 C79 C84 C83 -175.8(4) . . . . ?
C105 O101 C102 C103 -36.1(7) . . . . ?
K3 O101 C102 C103 99.3(5) . . . . ?
K2 O101 C102 C103 -166.9(5) . . . . ?
C105 O101 C102 K2 130.8(5) . . . . ?
K3 O101 C102 K2 -93.9(2) . . . . ?
C105 O101 C102 K3 -135.3(5) . . . . ?
K2 O101 C102 K3 93.9(2) . . . . ?
O101 C102 C103 C104 37.1(8) . . . . ?
K2 C102 C103 C104 15.3(14) . . . . ?
K3 C102 C103 C104 86.6(6) . . . . ?
C102 C103 C104 C105 -24.5(8) . . . . ?
C102 O101 C105 C104 19.8(7) . . . . ?
K3 O101 C105 C104 -108.4(5) . . . . ?
K2 O101 C105 C104 142.2(4) . . . . ?
C103 C104 C105 O101 3.6(8) . . . . ?
C115 O111 C112 C113 -4.1(7) . . . . ?
K6 O111 C112 C113 130.5(5) . . . . ?
K4 O111 C112 C113 -122.7(5) . . . . ?
O111 C112 C113 C114 -17.3(8) . . . . ?
C112 C113 C114 C115 32.3(10) . . . . ?
C112 O111 C115 C114 24.6(8) . . . . ?
K6 O111 C115 C114 -117.2(6) . . . . ?
K4 O111 C115 C114 152.5(6) . . . . ?
C112 O111 C115 K4 -127.9(5) . . . . ?
K6 O111 C115 K4 90.3(2) . . . . ?
C112 O111 C115 K6 141.8(5) . . . . ?
K4 O111 C115 K6 -90.3(2) . . . . ?
C113 C114 C115 O111 -35.8(10) . . . . ?
C113 C114 C115 K4 5.0(16) . . . . ?
C113 C114 C115 K6 -83.6(8) . . . . ?
C125 O121 C122 C123 14.4(8) . . . . ?
K1 O121 C122 C123 -114.2(6) . . . . ?
K5 O121 C122 C123 140.6(6) . . . . ?
O121 C122 C123 C124 -29.9(9) . . . . ?
C122 C123 C124 C125 33.6(10) . . . . ?
C122 O121 C125 C124 6.1(8) . . . . ?
K1 O121 C125 C124 144.4(5) . . . . ?
K5 O121 C125 C124 -120.4(6) . . . . ?
C122 O121 C125 K1 -138.3(5) . . . . ?
K5 O121 C125 K1 95.2(2) . . . . ?
C123 C124 C125 O121 -25.1(9) . . . . ?
C123 C124 C125 K1 20.3(12) . . . . ?
C135 O131 C132 C133 -8.0(6) . . . . ?
K1 O131 C132 C133 171.6(4) . . . . ?
O131 C132 C133 C134 -17.5(7) . . . . ?
C132 C133 C134 C135 34.4(6) . . . . ?
C132 O131 C135 C134 30.9(6) . . . . ?
K1 O131 C135 C134 -148.8(4) . . . . ?
C133 C134 C135 O131 -40.2(6) . . . . ?
O6 C12 C11 P6 -3.5(6) . . . . ?
N2 C12 C11 P6 175.0(3) . . . . ?
K2 C12 C11 P6 80.6(3) . . . . ?
O6 C12 C11 K2 -84.1(4) . . . . ?
N2 C12 C11 K2 94.4(4) . . . . ?
C79 P6 C11 C12 173.7(4) . . . . ?
C73 P6 C11 C12 60.5(4) . . . . ?
Se6 P6 C11 C12 -66.8(4) . . . . ?
C79 P6 C11 K2 -129.01(19) . . . . ?
C73 P6 C11 K2 117.77(19) . . . . ?
Se6 P6 C11 K2 -9.46(18) . . . . ?
C65A O61A C62A C63A 10(2) . . . . ?
K3 O61A C62A C63A -160.1(14) . . . . ?
O61A C62A C63A C64A 13.8(19) . . . . ?
C62A C63A C64A C65A -30.9(15) . . . . ?
C62A O61A C65A C64A -29.8(17) . . . . ?
K3 O61A C65A C64A 142.3(11) . . . . ?
C63A C64A C65A O61A 37.5(12) . . . . ?
C65B O61B C62B C63B -14(8) . . . . ?
K3 O61B C62B C63B 145(5) . . . . ?
O61B C62B C63B C64B 23(6) . . . . ?
C62B C63B C64B C65B -24(5) . . . . ?
C62B O61B C65B C64B -2(8) . . . . ?
K3 O61B C65B C64B -167(5) . . . . ?
C62B O61B C65B K3 166(7) . . . . ?
C63B C64B C65B O61B 16(6) . . . . ?
C63B C64B C65B K3 -5(12) . . . . ?

loop_
_exptl_oxdiff_crystal_face_indexfrac_h
_exptl_oxdiff_crystal_face_indexfrac_k
_exptl_oxdiff_crystal_face_indexfrac_l
_exptl_oxdiff_crystal_face_x
_exptl_oxdiff_crystal_face_y
_exptl_oxdiff_crystal_face_z
0.8081 -2.3165 17.9834 0.8755 0.4760 -0.0826
8.3945 7.5490 3.5940 0.2509 0.1375 0.9582
-1.5737 1.5563 -17.8979 -0.8785 -0.4777 -0.0089
-8.3711 -8.2232 0.1888 -0.0684 -0.0359 -0.9970
15.9072 -4.1269 -10.0467 -0.4777 0.8784 0.0143
-16.4147 3.5497 10.1223 0.4762 -0.8756 -0.0816
